data_4309081
loop_
_publ_author_name
'Dana J. Eisler'
'Richard J. Puddephatt'

_publ_section_title
;
Tetraphosphinite Resorcinarene Complexes: Silver(I) Capsule Complexes
;
_journal_name_full 'Inorganic Chemistry'
_journal_page_first 4666
_journal_page_last 4678
_journal_paper_doi 10.1021/ic050095b
_journal_volume 44
_journal_year 2005
_chemical_formula_sum 'C290 H248 Ag10 Cl24 F30 O62 P8 S18'
_chemical_formula_weight 8049.22
_chemical_name_systematic
; 
 ? 
;
_space_group_IT_number 2
_symmetry_cell_setting triclinic
_symmetry_space_group_name_Hall '-P 1'
_symmetry_space_group_name_H-M 'P -1'
_atom_sites_solution_hydrogens geom
_atom_sites_solution_primary direct
_atom_sites_solution_secondary difmap
_audit_creation_method SHELXL-97
_cell_angle_alpha 110.62(3)
_cell_angle_beta 101.14(3)
_cell_angle_gamma 111.42(3)
_cell_formula_units_Z 1
_cell_length_a 20.469(4)
_cell_length_b 22.714(5)
_cell_length_c 23.171(5)
_cell_measurement_temperature 150(2)
_cell_volume 8723(6)
_computing_cell_refinement 'Nonius DENZO'
_computing_data_collection 'Nonius COLLECT'
_computing_data_reduction 'Nonius DENZO'
_computing_molecular_graphics 'Bruker SHELXTL'
_computing_publication_material 'Bruker SHELXTL'
_computing_structure_refinement 'SHELXL-97 (Sheldrick, 1997)'
_computing_structure_solution 'SHELXS-97 (Sheldrick, 1990)'
_diffrn_ambient_temperature 150(2)
_diffrn_measured_fraction_theta_full 0.990
_diffrn_measured_fraction_theta_max 0.990
_diffrn_measurement_device_type 'Nonius Kappa CCD'
_diffrn_measurement_method 'phi\omega scans'
_diffrn_radiation_monochromator graphite
_diffrn_radiation_source 'fine-focus sealed tube'
_diffrn_radiation_type MoK\a
_diffrn_radiation_wavelength 0.71073
_diffrn_reflns_av_R_equivalents 0.036
_diffrn_reflns_av_sigmaI/netI 0.0708
_diffrn_reflns_limit_h_max 26
_diffrn_reflns_limit_h_min -25
_diffrn_reflns_limit_k_max 29
_diffrn_reflns_limit_k_min -28
_diffrn_reflns_limit_l_max 29
_diffrn_reflns_limit_l_min -30
_diffrn_reflns_number 83385
_diffrn_reflns_theta_full 27.50
_diffrn_reflns_theta_max 27.50
_diffrn_reflns_theta_min 2.56
_exptl_absorpt_coefficient_mu 0.960
_exptl_absorpt_correction_T_max 0.8615
_exptl_absorpt_correction_T_min 0.7748
_exptl_absorpt_correction_type integration
_exptl_crystal_colour colourless
_exptl_crystal_density_diffrn 1.532
_exptl_crystal_density_method 'not measured'
_exptl_crystal_description block
_exptl_crystal_F_000 4040
_exptl_crystal_size_max 0.28
_exptl_crystal_size_mid 0.22
_exptl_crystal_size_min 0.16
_refine_diff_density_max 3.038
_refine_diff_density_min -1.012
_refine_diff_density_rms 0.146
_refine_ls_extinction_method none
_refine_ls_goodness_of_fit_ref 1.014
_refine_ls_hydrogen_treatment constr
_refine_ls_matrix_type fullcycle
_refine_ls_number_parameters 1845
_refine_ls_number_reflns 39678
_refine_ls_number_restraints 75
_refine_ls_restrained_S_all 1.019
_refine_ls_R_factor_all 0.1104
_refine_ls_R_factor_gt 0.0685
_refine_ls_shift/su_max 0.001
_refine_ls_shift/su_mean 0.000
_refine_ls_structure_factor_coef Fsqd
_refine_ls_weighting_details 'calc w=1/[\s^2^(Fo^2^)+(0.1168P)^2^+29.6389P] where P=(Fo^2^+2Fc^2^)/3'
_refine_ls_weighting_scheme calc
_refine_ls_wR_factor_gt 0.1935
_refine_ls_wR_factor_ref 0.2228
_reflns_number_gt 26263
_reflns_number_total 39678
_reflns_threshold_expression >2sigma(I)
_cod_data_source_file ic050095bsi20050120_013105_3.cif
_cod_data_source_block 17
_cod_depositor_comments
;
The following automatic conversions were performed:
'_symmetry_cell_setting' value 'Triclinic' changed to 'triclinic'
according to '/home/saulius/struct/CIF-dictionaries/cif_core.dic'
dictionary named 'cif_core.dic' version 2.4.1 from 2010-06-29.

Automatic conversion script
Id: cif_fix_enum 1527 2010-12-29 10:47:43Z saulius 
;
_cod_original_cell_volume 8723(3)
_cod_database_code 4309081

loop_
_symmetry_equiv_pos_as_xyz
'x, y, z'
'-x, -y, -z'

loop_
_atom_site_label
_atom_site_type_symbol
_atom_site_fract_x
_atom_site_fract_y
_atom_site_fract_z
_atom_site_U_iso_or_equiv
_atom_site_adp_type
_atom_site_occupancy
_atom_site_symmetry_multiplicity
_atom_site_calc_flag
_atom_site_refinement_flags
_atom_site_disorder_assembly
_atom_site_disorder_group
Ag1 Ag -0.82615(3) -0.81907(2) 0.18647(2) 0.03535(11) Uani 1 1 d . . .
Ag2 Ag -0.99488(3) -0.82296(3) 0.26816(3) 0.04760(14) Uani 1 1 d . . .
Ag3 Ag -0.39495(2) -0.53165(2) 0.80117(2) 0.03067(10) Uani 1 1 d . . .
Ag4 Ag -0.28215(3) -0.60404(2) 0.72335(3) 0.03869(12) Uani 1 1 d . . .
Ag5 Ag -0.67176(3) -0.62953(2) 0.25516(2) 0.03410(11) Uani 1 1 d . . .
P1 P -0.84739(7) -0.93614(7) 0.16080(7) 0.0229(3) Uani 1 1 d . . .
P2 P -1.04818(7) -0.91766(8) 0.29165(7) 0.0268(3) Uani 1 1 d . . .
P3 P -0.45625(7) -0.60435(7) 0.84434(7) 0.0225(3) Uani 1 1 d . . .
P4 P -0.29044(7) -0.71235(7) 0.71384(7) 0.0239(3) Uani 1 1 d . . .
O1 O -0.8240(2) -0.95458(19) 0.22121(17) 0.0242(8) Uani 1 1 d . . .
O2 O -0.98756(19) -0.9252(2) 0.34195(18) 0.0267(8) Uani 1 1 d . . .
O3 O -0.90201(19) -0.98003(18) 0.47335(18) 0.0248(8) Uani 1 1 d . . .
O4 O -0.8491(2) -1.0512(2) 0.4404(3) 0.0527(14) Uani 1 1 d . . .
O5 O -0.6770(2) -0.87000(19) 0.66513(18) 0.0265(8) Uani 1 1 d . C .
O6 O -0.7254(2) -0.8291(3) 0.7408(2) 0.0481(12) Uani 1 1 d . C .
O7 O -0.51493(19) -0.68712(19) 0.78977(17) 0.0242(8) Uani 1 1 d . . .
O8 O -0.37655(19) -0.77710(19) 0.66919(18) 0.0250(8) Uani 1 1 d . . .
O9 O -0.57049(19) -0.9634(2) 0.52936(19) 0.0276(8) Uani 1 1 d . . .
O10 O -0.6766(2) -1.0122(3) 0.5491(2) 0.0465(12) Uani 1 1 d . . .
O11 O -0.7724(2) -1.0248(2) 0.33685(19) 0.0293(8) Uani 1 1 d . D .
O12 O -0.7186(2) -1.0637(3) 0.2664(2) 0.0521(13) Uani 1 1 d . D .
C1A C -0.8350(3) -0.9274(3) 0.2804(3) 0.0226(10) Uani 1 1 d . . .
C2A C -0.7740(3) -0.8963(3) 0.3394(3) 0.0226(10) Uani 1 1 d . . .
C3A C -0.7873(3) -0.8732(3) 0.3983(3) 0.0241(11) Uani 1 1 d . . .
H3AA H -0.7464 -0.8510 0.4392 0.029 Uiso 1 1 calc R . .
C4A C -0.8574(3) -0.8811(3) 0.3999(3) 0.0225(10) Uani 1 1 d . . .
C5A C -0.9166(3) -0.9139(3) 0.3392(3) 0.0237(11) Uani 1 1 d . . .
C6A C -0.9065(3) -0.9373(3) 0.2791(3) 0.0241(11) Uani 1 1 d . . .
H6AA H -0.9474 -0.9594 0.2382 0.029 Uiso 1 1 calc R . .
C7A C -0.8717(3) -0.8555(3) 0.4641(2) 0.0215(10) Uani 1 1 d . . .
H7AA H -0.9238 -0.8913 0.4549 0.026 Uiso 1 1 calc R . .
C8A C -0.8729(3) -0.7845(3) 0.4818(3) 0.0255(11) Uani 1 1 d . . .
H8AA H -0.9029 -0.7867 0.4413 0.031 Uiso 1 1 calc R . .
H8AB H -0.8207 -0.7459 0.4979 0.031 Uiso 1 1 calc R . .
C9A C -0.9067(4) -0.7664(3) 0.5350(3) 0.0341(13) Uani 1 1 d . . .
H9AA H -0.8706 -0.7545 0.5777 0.041 Uiso 1 1 calc R . .
H9AB H -0.9534 -0.8097 0.5232 0.041 Uiso 1 1 calc R . .
C1Q C -0.9257(2) -0.70490(19) 0.5458(2) 0.0320(13) Uani 1 1 d G . .
C2Q C -0.9629(3) -0.6915(2) 0.5891(2) 0.0495(17) Uani 1 1 d G . .
H2QA H -0.9756 -0.7199 0.6111 0.059 Uiso 1 1 calc R . .
C3Q C -0.9816(3) -0.6365(3) 0.6004(2) 0.057(2) Uani 1 1 d G . .
H3QA H -1.0071 -0.6273 0.6300 0.069 Uiso 1 1 calc R . .
C4Q C -0.9631(3) -0.5949(2) 0.5682(3) 0.062(2) Uani 1 1 d G . .
H4QA H -0.9758 -0.5573 0.5759 0.075 Uiso 1 1 calc R . .
C5Q C -0.9258(3) -0.6083(2) 0.5249(3) 0.057(2) Uani 1 1 d G . .
H5QA H -0.9131 -0.5799 0.5029 0.068 Uiso 1 1 calc R . .
C6Q C -0.9072(3) -0.6633(2) 0.5137(2) 0.0465(16) Uani 1 1 d G . .
H6QA H -0.8817 -0.6725 0.4840 0.056 Uiso 1 1 calc R . .
C1E C -0.7922(2) -0.9651(2) 0.11610(19) 0.0294(12) Uani 1 1 d G . .
C2E C -0.7825(3) -1.0235(2) 0.1129(2) 0.0439(16) Uani 1 1 d G . .
H2EA H -0.8028 -1.0478 0.1363 0.053 Uiso 1 1 calc R . .
C3E C -0.7431(3) -1.0464(2) 0.0754(3) 0.057(2) Uani 1 1 d G . .
H3EA H -0.7365 -1.0863 0.0732 0.069 Uiso 1 1 calc R . .
C4E C -0.7134(3) -1.0109(3) 0.0411(2) 0.062(2) Uani 1 1 d G . .
H4EA H -0.6865 -1.0265 0.0155 0.074 Uiso 1 1 calc R . .
C5E C -0.7231(3) -0.9525(3) 0.0443(2) 0.056(2) Uani 1 1 d G . .
H5EA H -0.7028 -0.9282 0.0209 0.067 Uiso 1 1 calc R . .
C6E C -0.7625(2) -0.9296(2) 0.0818(2) 0.0389(15) Uani 1 1 d G . .
H6EA H -0.7691 -0.8897 0.0840 0.047 Uiso 1 1 calc R . .
C1F C -0.94462(15) -1.00249(17) 0.11057(18) 0.0238(11) Uani 1 1 d G . .
C2F C -0.96999(19) -1.07416(18) 0.0940(2) 0.0445(16) Uani 1 1 d G . .
H2FA H -0.9362 -1.0893 0.1102 0.053 Uiso 1 1 calc R . .
C3F C -1.0448(2) -1.12367(14) 0.0536(2) 0.0493(18) Uani 1 1 d G . .
H3FA H -1.0621 -1.1727 0.0422 0.059 Uiso 1 1 calc R . .
C4F C -1.09419(16) -1.10152(19) 0.0298(2) 0.0466(17) Uani 1 1 d G . .
H4FA H -1.1453 -1.1354 0.0022 0.056 Uiso 1 1 calc R . .
C5F C -1.06882(19) -1.0299(2) 0.0464(2) 0.056(2) Uani 1 1 d G . .
H5FA H -1.1026 -1.0147 0.0301 0.067 Uiso 1 1 calc R . .
C6F C -0.9940(2) -0.98034(15) 0.0868(2) 0.0404(15) Uani 1 1 d G . .
H6FA H -0.9767 -0.9314 0.0981 0.048 Uiso 1 1 calc R . .
C1G C -1.1058(2) -1.00700(16) 0.22395(17) 0.0304(12) Uani 1 1 d G . .
C2G C -1.1051(2) -1.0656(2) 0.22994(18) 0.0400(15) Uani 1 1 d G . .
H2GA H -1.0702 -1.0587 0.2683 0.048 Uiso 1 1 calc R . .
C3G C -1.1556(3) -1.13419(17) 0.1798(2) 0.0518(18) Uani 1 1 d G . .
H3GA H -1.1551 -1.1742 0.1838 0.062 Uiso 1 1 calc R . .
C4G C -1.2067(2) -1.14422(19) 0.12358(19) 0.055(2) Uani 1 1 d G . .
H4GA H -1.2412 -1.1911 0.0893 0.066 Uiso 1 1 calc R . .
C5G C -1.2074(2) -1.0856(3) 0.11760(18) 0.065(2) Uani 1 1 d G . .
H5GA H -1.2423 -1.0925 0.0792 0.078 Uiso 1 1 calc R . .
C6G C -1.1569(3) -1.0170(2) 0.1678(2) 0.0517(18) Uani 1 1 d G . .
H6GA H -1.1573 -0.9770 0.1637 0.062 Uiso 1 1 calc R . .
C1H C -1.10658(18) -0.90590(19) 0.33990(18) 0.0288(12) Uani 1 1 d G . .
C2H C -1.08202(17) -0.83730(16) 0.3889(2) 0.0398(15) Uani 1 1 d G . .
H2HA H -1.0364 -0.7990 0.3960 0.048 Uiso 1 1 calc R . .
C3H C -1.1242(2) -0.82469(16) 0.42769(19) 0.0458(16) Uani 1 1 d G . .
H3HA H -1.1074 -0.7778 0.4612 0.055 Uiso 1 1 calc R . .
C4H C -1.1909(2) -0.8807(2) 0.41740(19) 0.0402(15) Uani 1 1 d G . .
H4HA H -1.2197 -0.8721 0.4439 0.048 Uiso 1 1 calc R . .
C5H C -1.21547(17) -0.94928(17) 0.3684(2) 0.0327(13) Uani 1 1 d G . .
H5HA H -1.2611 -0.9875 0.3613 0.039 Uiso 1 1 calc R . .
C6H C -1.17331(19) -0.96189(15) 0.32961(17) 0.0310(12) Uani 1 1 d G . .
H6HA H -1.1901 -1.0088 0.2961 0.037 Uiso 1 1 calc R . .
C1B C -0.8335(3) -0.9206(3) 0.5206(3) 0.0232(11) Uani 1 1 d . . .
C2B C -0.8181(3) -0.8565(3) 0.5195(2) 0.0213(10) Uani 1 1 d . . .
C3B C -0.7524(3) -0.7964(3) 0.5684(3) 0.0207(10) Uani 1 1 d . . .
H3BA H -0.7399 -0.7523 0.5674 0.025 Uiso 1 1 calc R . .
C4B C -0.7044(3) -0.7976(3) 0.6185(2) 0.0220(10) Uani 1 1 d . . .
C5B C -0.7248(3) -0.8636(3) 0.6176(3) 0.0228(10) Uani 1 1 d . . .
C6B C -0.7880(3) -0.9255(3) 0.5693(3) 0.0253(11) Uani 1 1 d . . .
H6BA H -0.7998 -0.9699 0.5695 0.030 Uiso 1 1 calc R . .
C7B C -0.6333(3) -0.7322(3) 0.6733(3) 0.0209(10) Uani 1 1 d . . .
H7BA H -0.6381 -0.7293 0.7162 0.025 Uiso 1 1 calc R . .
C8B C -0.6219(3) -0.6606(3) 0.6752(3) 0.0265(11) Uani 1 1 d . . .
H8BA H -0.5694 -0.6235 0.7047 0.032 Uiso 1 1 calc R . .
H8BB H -0.6290 -0.6651 0.6301 0.032 Uiso 1 1 calc R . .
C9B C -0.6766(3) -0.6373(3) 0.7000(3) 0.0307(12) Uani 1 1 d . . .
H9BA H -0.7290 -0.6752 0.6713 0.037 Uiso 1 1 calc R . .
H9BB H -0.6684 -0.6316 0.7455 0.037 Uiso 1 1 calc R . .
C1R C -0.6675(2) -0.56748(16) 0.70028(19) 0.0301(12) Uani 1 1 d G . .
C2R C -0.6224(2) -0.5033(2) 0.75801(16) 0.0372(14) Uani 1 1 d G . .
H2RA H -0.5962 -0.5029 0.7969 0.045 Uiso 1 1 calc R . .
C3R C -0.6155(2) -0.43985(16) 0.75884(19) 0.0477(17) Uani 1 1 d G . .
H3RA H -0.5847 -0.3960 0.7983 0.057 Uiso 1 1 calc R . .
C4R C -0.6538(3) -0.44049(19) 0.7019(2) 0.0541(19) Uani 1 1 d G . .
H4RA H -0.6492 -0.3971 0.7025 0.065 Uiso 1 1 calc R . .
C5R C -0.6990(3) -0.5046(2) 0.6442(2) 0.065(2) Uani 1 1 d G . .
H5RA H -0.7252 -0.5051 0.6053 0.078 Uiso 1 1 calc R . .
C6R C -0.7058(3) -0.56811(19) 0.64338(17) 0.0473(17) Uani 1 1 d G . .
H6RA H -0.7367 -0.6119 0.6039 0.057 Uiso 1 1 calc R . .
C1I C -0.9040(3) -1.0427(3) 0.4367(3) 0.0299(12) Uani 1 1 d . . .
C2I C -0.9814(3) -1.0974(3) 0.3921(3) 0.0276(11) Uani 1 1 d . . .
C3I C -1.0027(3) -1.1665(3) 0.3470(3) 0.0348(14) Uani 1 1 d . . .
H3IA H -0.9690 -1.1857 0.3409 0.042 Uiso 1 1 calc R . .
C4I C -1.0826(3) -1.2050(3) 0.3109(3) 0.0379(14) Uani 1 1 d . . .
H4IA H -1.1081 -1.2531 0.2771 0.045 Uiso 1 1 calc R . .
C5I C -1.1176(3) -1.1661(3) 0.3299(3) 0.0368(14) Uani 1 1 d . . .
H5IA H -1.1706 -1.1837 0.3111 0.044 Uiso 1 1 calc R . .
S1 S -1.05709(8) -1.08166(8) 0.39123(8) 0.0357(3) Uani 1 1 d . . .
C1J C -0.6818(3) -0.8491(3) 0.7261(3) 0.0341(13) Uani 1 1 d D . .
C1C C -0.5057(3) -0.7179(3) 0.7300(3) 0.0216(10) Uani 1 1 d . . .
C2C C -0.5634(3) -0.7420(3) 0.6716(3) 0.0207(10) Uani 1 1 d . . .
C3C C -0.5554(3) -0.7773(3) 0.6125(3) 0.0218(10) Uani 1 1 d . . .
H3CA H -0.5941 -0.7940 0.5717 0.026 Uiso 1 1 calc R . .
C4C C -0.4938(3) -0.7893(2) 0.6102(2) 0.0201(10) Uani 1 1 d . . .
C5C C -0.4376(3) -0.7634(3) 0.6713(3) 0.0207(10) Uani 1 1 d . . .
C6C C -0.4427(3) -0.7282(3) 0.7310(3) 0.0227(11) Uani 1 1 d . . .
H6CA H -0.4040 -0.7114 0.7718 0.027 Uiso 1 1 calc R . .
C7C C -0.4846(3) -0.8269(3) 0.5456(2) 0.0214(10) Uani 1 1 d . . .
H7CA H -0.4603 -0.8560 0.5527 0.026 Uiso 1 1 calc R . .
C8C C -0.4319(3) -0.7733(3) 0.5290(3) 0.0237(11) Uani 1 1 d . . .
H8CA H -0.3848 -0.7392 0.5684 0.028 Uiso 1 1 calc R . .
H8CB H -0.4562 -0.7460 0.5183 0.028 Uiso 1 1 calc R . .
C9C C -0.4123(3) -0.8092(3) 0.4705(3) 0.0305(12) Uani 1 1 d . . .
H9CA H -0.4596 -0.8497 0.4343 0.037 Uiso 1 1 calc R . .
H9CB H -0.3802 -0.8290 0.4846 0.037 Uiso 1 1 calc R . .
C1S C -0.3715(2) -0.7608(2) 0.4428(2) 0.0314(13) Uani 1 1 d G . .
C2S C -0.3052(2) -0.7581(2) 0.4344(2) 0.0452(16) Uani 1 1 d G . .
H2SA H -0.2849 -0.7854 0.4468 0.054 Uiso 1 1 calc R . .
C3S C -0.2686(2) -0.7157(3) 0.4080(3) 0.059(2) Uani 1 1 d G . .
H3SA H -0.2233 -0.7138 0.4023 0.071 Uiso 1 1 calc R . .
C4S C -0.2983(3) -0.6759(3) 0.3899(3) 0.065(2) Uani 1 1 d G . .
H4SA H -0.2733 -0.6468 0.3719 0.078 Uiso 1 1 calc R . .
C5S C -0.3646(3) -0.6785(3) 0.3983(3) 0.061(2) Uani 1 1 d G . .
H5SA H -0.3849 -0.6513 0.3859 0.073 Uiso 1 1 calc R . .
C6S C -0.4012(2) -0.7210(2) 0.4247(2) 0.0448(16) Uani 1 1 d G . .
H6SA H -0.4465 -0.7228 0.4304 0.054 Uiso 1 1 calc R . .
C1K C -0.51958(19) -0.57939(19) 0.87854(19) 0.0277(11) Uani 1 1 d G . .
C2K C -0.5858(2) -0.62899(16) 0.8766(2) 0.0396(15) Uani 1 1 d G . .
H2KA H -0.5990 -0.6782 0.8567 0.048 Uiso 1 1 calc R . .
C3K C -0.63258(19) -0.6066(2) 0.9036(2) 0.055(2) Uani 1 1 d G . .
H3KA H -0.6778 -0.6405 0.9022 0.067 Uiso 1 1 calc R . .
C4K C -0.6132(2) -0.5346(2) 0.9326(2) 0.0513(19) Uani 1 1 d G . .
H4KA H -0.6452 -0.5193 0.9510 0.062 Uiso 1 1 calc R . .
C5K C -0.5470(2) -0.48502(17) 0.9346(2) 0.0457(17) Uani 1 1 d G . .
H5KA H -0.5338 -0.4358 0.9544 0.055 Uiso 1 1 calc R . .
C6K C -0.50020(19) -0.50740(17) 0.9075(2) 0.0350(13) Uani 1 1 d G . .
H6KA H -0.4550 -0.4735 0.9089 0.042 Uiso 1 1 calc R . .
C1L C -0.39754(18) -0.6112(2) 0.90802(18) 0.0279(12) Uani 1 1 d G . .
C2L C -0.31998(19) -0.5673(2) 0.9328(2) 0.0398(15) Uani 1 1 d G . .
H2LA H -0.2992 -0.5361 0.9151 0.048 Uiso 1 1 calc R . .
C3L C -0.27289(16) -0.5692(3) 0.9833(2) 0.055(2) Uani 1 1 d G . .
H3LA H -0.2199 -0.5393 1.0002 0.066 Uiso 1 1 calc R . .
C4L C -0.3034(2) -0.6149(3) 1.0091(2) 0.063(2) Uani 1 1 d G . .
H4LA H -0.2712 -0.6162 1.0437 0.076 Uiso 1 1 calc R . .
C5L C -0.3809(3) -0.6587(3) 0.9844(3) 0.070(3) Uani 1 1 d G . .
H5LA H -0.4017 -0.6900 1.0020 0.083 Uiso 1 1 calc R . .
C6L C -0.42801(17) -0.6568(3) 0.9338(2) 0.053(2) Uani 1 1 d G . .
H6LA H -0.4810 -0.6868 0.9169 0.064 Uiso 1 1 calc R . .
C1M C -0.2685(2) -0.7205(2) 0.78923(16) 0.0316(13) Uani 1 1 d G . .
C2M C -0.2081(2) -0.66272(18) 0.8452(2) 0.0451(16) Uani 1 1 d G . .
H2MA H -0.1793 -0.6204 0.8432 0.054 Uiso 1 1 calc R . .
C3M C -0.1898(2) -0.6668(2) 0.90417(16) 0.061(2) Uani 1 1 d G . .
H3MA H -0.1485 -0.6273 0.9424 0.074 Uiso 1 1 calc R . .
C4M C -0.2319(3) -0.7288(3) 0.90712(18) 0.063(2) Uani 1 1 d G . .
H4MA H -0.2194 -0.7316 0.9474 0.076 Uiso 1 1 calc R . .
C5M C -0.2924(3) -0.7866(2) 0.8511(2) 0.059(2) Uani 1 1 d G . .
H5MA H -0.3212 -0.8289 0.8531 0.071 Uiso 1 1 calc R . .
C6M C -0.3106(2) -0.78249(19) 0.79217(19) 0.0428(16) Uani 1 1 d G . .
H6MA H -0.3520 -0.8220 0.7539 0.051 Uiso 1 1 calc R . .
C1N C -0.2382(2) -0.74504(19) 0.66871(18) 0.0260(11) Uani 1 1 d G . .
C2N C -0.2167(2) -0.7180(2) 0.6263(2) 0.0402(15) Uani 1 1 d G . .
H2NA H -0.2280 -0.6821 0.6228 0.048 Uiso 1 1 calc R . .
C3N C -0.1786(2) -0.7435(2) 0.5889(2) 0.0485(18) Uani 1 1 d G . .
H3NA H -0.1639 -0.7250 0.5599 0.058 Uiso 1 1 calc R . .
C4N C -0.1620(2) -0.7960(2) 0.59394(19) 0.0410(15) Uani 1 1 d G . .
H4NA H -0.1359 -0.8135 0.5684 0.049 Uiso 1 1 calc R . .
C5N C -0.1835(2) -0.82308(18) 0.6364(2) 0.0325(13) Uani 1 1 d G . .
H5NA H -0.1721 -0.8590 0.6398 0.039 Uiso 1 1 calc R . .
C6N C -0.2216(2) -0.79757(19) 0.67375(18) 0.0307(12) Uani 1 1 d G . .
H6NA H -0.2363 -0.8160 0.7028 0.037 Uiso 1 1 calc R . .
C1D C -0.6043(3) -0.9459(3) 0.4835(3) 0.0240(11) Uani 1 1 d . . .
C2D C -0.5618(3) -0.8785(3) 0.4902(2) 0.0212(10) Uani 1 1 d . . .
C3D C -0.5937(3) -0.8610(3) 0.4439(3) 0.0226(10) Uani 1 1 d . . .
H3DA H -0.5668 -0.8146 0.4483 0.027 Uiso 1 1 calc R . .
C4D C -0.6632(3) -0.9084(3) 0.3913(3) 0.0217(10) Uani 1 1 d . . .
C5D C -0.7008(3) -0.9750(3) 0.3873(3) 0.0246(11) Uani 1 1 d . . .
C6D C -0.6733(3) -0.9946(3) 0.4327(3) 0.0262(11) Uani 1 1 d . . .
H6DA H -0.7011 -1.0404 0.4291 0.031 Uiso 1 1 calc R . .
C7D C -0.6963(3) -0.8889(3) 0.3407(3) 0.0238(11) Uani 1 1 d . . .
H7DA H -0.7033 -0.9236 0.2960 0.029 Uiso 1 1 calc R . .
C8D C -0.6426(3) -0.8143(3) 0.3532(3) 0.0305(12) Uani 1 1 d . . .
H8DA H -0.5923 -0.8110 0.3570 0.037 Uiso 1 1 calc R . .
H8DB H -0.6373 -0.7791 0.3963 0.037 Uiso 1 1 calc R . .
C9D C -0.6676(3) -0.7941(3) 0.2995(3) 0.0353(14) Uani 1 1 d . . .
H9DA H -0.6776 -0.8318 0.2558 0.042 Uiso 1 1 calc R . .
H9DB H -0.7157 -0.7930 0.2986 0.042 Uiso 1 1 calc R . .
C1T C -0.6104(2) -0.72243(16) 0.30903(19) 0.0350(13) Uani 1 1 d G . .
C2T C -0.5649(2) -0.6658(2) 0.37208(16) 0.0417(15) Uani 1 1 d G . .
H2TA H -0.5671 -0.6722 0.4102 0.050 Uiso 1 1 calc R . .
C3T C -0.5161(2) -0.59990(17) 0.37938(16) 0.0449(16) Uani 1 1 d G . .
H3TA H -0.4849 -0.5612 0.4225 0.054 Uiso 1 1 calc R . .
C4T C -0.5128(2) -0.59062(17) 0.3236(2) 0.0435(16) Uani 1 1 d G . .
H4TA H -0.4794 -0.5456 0.3286 0.052 Uiso 1 1 calc R . .
C5T C -0.5583(2) -0.6472(2) 0.26060(18) 0.0433(16) Uani 1 1 d G . .
H5TA H -0.5390 -0.6474 0.2241 0.052 Uiso 1 1 calc R . .
C6T C -0.6071(2) -0.71314(19) 0.25329(15) 0.0387(14) Uani 1 1 d G . .
H6TA H -0.6241 -0.7564 0.2105 0.046 Uiso 1 1 calc R . .
C1O C -0.6112(3) -0.9953(3) 0.5600(3) 0.0294(12) Uani 1 1 d . . .
C2O C -0.5634(3) -1.0038(3) 0.6087(3) 0.0258(11) Uani 1 1 d . . .
C3O C -0.5886(3) -1.0370(3) 0.6457(3) 0.0308(12) Uani 1 1 d . . .
H3OA H -0.6396 -1.0582 0.6425 0.037 Uiso 1 1 calc R . .
C4O C -0.5272(4) -1.0350(4) 0.6896(3) 0.0410(15) Uani 1 1 d . . .
H4OA H -0.5326 -1.0549 0.7193 0.049 Uiso 1 1 calc R . .
C5O C -0.4603(4) -1.0015(4) 0.6840(4) 0.0449(16) Uani 1 1 d . . .
H5OA H -0.4138 -0.9952 0.7098 0.054 Uiso 1 1 calc R . .
S3 S -0.46825(8) -0.97212(9) 0.62655(9) 0.0398(4) Uani 1 1 d . . .
C1P C -0.7736(3) -1.0664(3) 0.2778(3) 0.0335(13) Uani 1 1 d D . .
S5 S -0.97175(9) -0.76619(9) 0.14961(8) 0.0397(4) Uani 1 1 d . . .
O13 O -1.0008(4) -0.7811(4) 0.1958(4) 0.091(2) Uani 1 1 d . . .
O14 O -0.9224(3) -0.7958(3) 0.1334(3) 0.0714(17) Uani 1 1 d . . .
O15 O -0.9447(3) -0.6938(3) 0.1608(3) 0.0633(15) Uani 1 1 d . . .
C5 C -1.0555(4) -0.8167(4) 0.0739(5) 0.061(2) Uani 1 1 d . . .
F1 F -1.0808(4) -0.8841(3) 0.0534(4) 0.129(3) Uani 1 1 d . . .
F2 F -1.1075(3) -0.7975(3) 0.0828(3) 0.0836(16) Uani 1 1 d . . .
F3 F -1.0409(3) -0.8023(3) 0.0253(3) 0.0898(18) Uani 1 1 d . . .
S6 S -0.80386(8) -0.68610(8) 0.33691(8) 0.0335(3) Uani 1 1 d . . .
O16 O -0.7701(3) -0.7093(2) 0.2892(2) 0.0385(10) Uani 1 1 d . . .
O17 O -0.8643(3) -0.7437(3) 0.3370(3) 0.0506(13) Uani 1 1 d . . .
O18 O -0.8177(3) -0.6282(2) 0.3384(2) 0.0409(10) Uani 1 1 d . . .
C6 C -0.7298(4) -0.6477(3) 0.4173(3) 0.0401(15) Uani 1 1 d . . .
F4 F -0.7127(2) -0.6961(2) 0.4248(2) 0.0563(11) Uani 1 1 d . . .
F5 F -0.7524(3) -0.6217(3) 0.4660(2) 0.0603(12) Uani 1 1 d . . .
F6 F -0.6676(2) -0.5947(2) 0.4254(2) 0.0531(11) Uani 1 1 d . . .
S7 S -0.83606(8) -0.64156(8) 0.04071(7) 0.0341(3) Uani 1 1 d . . .
O19 O -0.9145(3) -0.6864(3) 0.0005(3) 0.0617(15) Uani 1 1 d . . .
O20 O -0.8035(2) -0.6667(2) 0.0817(2) 0.0411(11) Uani 1 1 d . . .
O21 O -0.8141(2) -0.5666(2) 0.0753(2) 0.0375(10) Uani 1 1 d . . .
C7 C -0.7873(5) -0.6456(4) -0.0165(4) 0.057(2) Uani 1 1 d . . .
F7 F -0.8048(4) -0.7124(3) -0.0552(3) 0.0942(19) Uani 1 1 d . . .
F8 F -0.8052(3) -0.6178(3) -0.0558(2) 0.0811(16) Uani 1 1 d . . .
F9 F -0.7130(3) -0.6088(3) 0.0151(3) 0.0712(14) Uani 1 1 d . . .
S8 S -0.40436(8) -0.55238(7) 0.64744(7) 0.0288(3) Uani 1 1 d . . .
O22 O -0.3721(3) -0.5998(2) 0.6421(2) 0.0424(11) Uani 1 1 d . . .
O23 O -0.4457(2) -0.5485(2) 0.6913(2) 0.0386(10) Uani 1 1 d . . .
O24 O -0.3547(2) -0.4842(2) 0.6544(2) 0.0402(10) Uani 1 1 d . . .
C8 C -0.4770(4) -0.5967(3) 0.5649(3) 0.0383(14) Uani 1 1 d . . .
F10 F -0.5151(3) -0.5617(2) 0.5601(2) 0.0605(12) Uani 1 1 d . . .
F11 F -0.5263(2) -0.66197(19) 0.5493(2) 0.0535(11) Uani 1 1 d . . .
F12 F -0.4453(3) -0.6015(3) 0.5198(2) 0.0670(13) Uani 1 1 d . . .
S9 S -0.38199(10) -0.27526(10) 0.94744(9) 0.0501(4) Uani 1 1 d . . .
O25 O -0.3744(3) -0.2692(4) 1.0131(3) 0.0734(18) Uani 1 1 d . . .
O26 O -0.3162(3) -0.2310(3) 0.9396(3) 0.0664(16) Uani 1 1 d . . .
O27 O -0.4225(3) -0.3477(2) 0.8936(2) 0.0482(12) Uani 1 1 d . . .
C9 C -0.4474(6) -0.2415(5) 0.9307(5) 0.072(3) Uani 1 1 d . . .
F13 F -0.4586(4) -0.2431(4) 0.8723(3) 0.099(2) Uani 1 1 d . . .
F14 F -0.5116(3) -0.2778(3) 0.9345(4) 0.097(2) Uani 1 1 d . . .
F15 F -0.4178(4) -0.1728(3) 0.9793(4) 0.115(3) Uani 1 1 d . . .
O28 O -0.7651(2) -0.7461(2) 0.1408(2) 0.0363(10) Uani 1 1 d . . .
O29 O -0.2687(2) -0.49974(19) 0.79407(19) 0.0290(8) Uani 1 1 d . . .
O30 O -0.3471(2) -0.4093(2) 0.8330(2) 0.0334(9) Uani 1 1 d . . .
O31 O -0.7875(2) -0.6079(2) 0.2313(2) 0.0371(10) Uani 1 1 d . . .
C10 C -0.1884(5) -0.5145(4) 0.5495(4) 0.0570(19) Uani 1 1 d D . .
H10A H -0.1622 -0.4623 0.5784 0.068 Uiso 1 1 calc R . .
H10B H -0.2213 -0.5243 0.5063 0.068 Uiso 1 1 calc R . .
C11 C -0.2362(4) -0.5504(4) 0.5804(4) 0.0547(19) Uani 1 1 d D . .
H11A H -0.2613 -0.6027 0.5521 0.066 Uiso 1 1 calc R . .
H11B H -0.2761 -0.5357 0.5823 0.066 Uiso 1 1 calc R . .
Cl10 Cl -0.12050(13) -0.54319(13) 0.53723(13) 0.0775(7) Uani 1 1 d D . .
Cl11 Cl -0.18306(10) -0.52936(10) 0.66204(10) 0.0537(4) Uani 1 1 d D . .
C20 C 0.0523(9) -0.5965(9) 0.8780(6) 0.138(5) Uiso 1 1 d D . .
H20A H 0.0900 -0.5613 0.8699 0.166 Uiso 1 1 calc R . .
H20B H 0.0707 -0.6304 0.8812 0.166 Uiso 1 1 calc R . .
C21 C -0.0178(8) -0.6343(8) 0.8236(6) 0.131(5) Uiso 1 1 d D . .
H21A H -0.0371 -0.6009 0.8210 0.157 Uiso 1 1 calc R . .
H21B H -0.0551 -0.6708 0.8307 0.157 Uiso 1 1 calc R . .
Cl20 Cl 0.0445(2) -0.5502(2) 0.95635(16) 0.1058(10) Uani 1 1 d D . .
Cl21 Cl -0.00775(18) -0.67507(18) 0.75025(18) 0.1270(14) Uani 1 1 d D . .
C30 C -0.8108(9) -0.4986(8) 0.7575(8) 0.135(5) Uiso 1 1 d D . .
H30A H -0.8272 -0.4996 0.7140 0.162 Uiso 1 1 calc R . .
H30B H -0.7560 -0.4651 0.7802 0.162 Uiso 1 1 calc R . .
C31 C -0.8223(7) -0.5675(7) 0.7466(6) 0.106(4) Uiso 1 1 d D . .
H31A H -0.8014 -0.5850 0.7131 0.128 Uiso 1 1 calc R . .
H31B H -0.8773 -0.6001 0.7280 0.128 Uiso 1 1 calc R . .
Cl30 Cl -0.8580(3) -0.4662(3) 0.8043(3) 0.1571(17) Uani 1 1 d D . .
Cl31 Cl -0.78170(17) -0.5715(2) 0.81710(17) 0.1155(12) Uani 1 1 d D . .
C40 C -1.0113(6) -0.6210(7) 0.0788(7) 0.108(4) Uiso 1 1 d D . .
H40A H -0.9897 -0.6420 0.1029 0.130 Uiso 1 1 calc R . .
H40B H -1.0195 -0.6467 0.0314 0.130 Uiso 1 1 calc R . .
C41 C -0.9596(8) -0.5482(7) 0.1044(6) 0.119(4) Uiso 1 1 d D . .
H41A H -0.9849 -0.5264 0.0846 0.143 Uiso 1 1 calc R . .
H41B H -0.9168 -0.5453 0.0895 0.143 Uiso 1 1 calc R . .
Cl40 Cl -1.0969(2) -0.6324(3) 0.08628(19) 0.1457(16) Uani 1 1 d D . .
Cl41 Cl -0.92236(19) -0.4962(2) 0.19220(17) 0.1244(13) Uani 1 1 d D . .
C50 C -1.0521(11) -0.6083(13) 0.2955(13) 0.101(7) Uiso 0.50 1 d PD . .
H50A H -1.0672 -0.6150 0.2495 0.121 Uiso 0.50 1 calc PR . .
H50B H -1.0174 -0.5567 0.3243 0.121 Uiso 0.50 1 calc PR . .
C51 C -1.0077(10) -0.6435(9) 0.2992(9) 0.068(5) Uiso 0.50 1 d PD . .
H51A H -0.9544 -0.6064 0.3176 0.082 Uiso 0.50 1 calc PR . .
H51B H -1.0181 -0.6759 0.2529 0.082 Uiso 0.50 1 calc PR . .
Cl50 Cl -1.1300(3) -0.6254(3) 0.3138(4) 0.0933(18) Uani 0.50 1 d PD . .
Cl51 Cl -1.0124(2) -0.6920(2) 0.34123(18) 0.0542(9) Uani 0.50 1 d PD . .
C60 C -0.4700(10) -0.1590(11) 0.7848(12) 0.093(7) Uiso 0.50 1 d PD . .
H60A H -0.4689 -0.2030 0.7573 0.111 Uiso 0.50 1 calc PR A 1
H60B H -0.4459 -0.1463 0.8318 0.111 Uiso 0.50 1 calc PR A 1
C61A C -0.5487(10) -0.1759(9) 0.7722(11) 0.098(7) Uiso 0.25 1 d PD B 1
H61A H -0.5719 -0.1915 0.7243 0.118 Uiso 0.25 1 calc PR B 1
H61B H -0.5480 -0.1297 0.7958 0.118 Uiso 0.25 1 calc PR B 1
Cl6A Cl -0.6143(5) -0.2367(5) 0.7894(5) 0.071(2) Uiso 0.25 1 d PD B 1
C61B C -0.5487(10) -0.1759(9) 0.7722(11) 0.098(7) Uiso 0.25 1 d PD B 2
H61C H -0.5754 -0.2186 0.7776 0.118 Uiso 0.25 1 calc PR B 2
H61D H -0.5739 -0.1861 0.7263 0.118 Uiso 0.25 1 calc PR B 2
Cl6B Cl -0.5522(6) -0.1039(6) 0.8279(5) 0.080(3) Uiso 0.25 1 d PD B 2
Cl60 Cl -0.4172(2) -0.0944(2) 0.7706(2) 0.0528(9) Uani 0.50 1 d PD B .
C2J C -0.6255(5) -0.8499(5) 0.7764(4) 0.025(2) Uiso 0.65 1 d PD C 1
C3J C -0.6209(8) -0.8358(8) 0.8409(7) 0.034(7) Uiso 0.65 1 d PD C 1
H3JA H -0.6525 -0.8223 0.8614 0.041 Uiso 0.65 1 calc PR C 1
C4J C -0.5596(6) -0.8453(6) 0.8711(6) 0.048(3) Uiso 0.65 1 d PD C 1
H4JA H -0.5449 -0.8377 0.9157 0.058 Uiso 0.65 1 calc PR C 1
C5J C -0.5249(6) -0.8664(7) 0.8294(5) 0.048(3) Uiso 0.65 1 d PD C 1
H5JA H -0.4841 -0.8757 0.8417 0.057 Uiso 0.65 1 calc PR C 1
S2 S -0.56177(14) -0.87432(14) 0.75357(12) 0.0481(6) Uani 0.65 1 d PD C 1
S2A S -0.6211(5) -0.8408(5) 0.8455(4) 0.045(4) Uani 0.35 1 d PD C 2
C5JA C -0.5436(9) -0.8545(10) 0.8625(8) 0.034(4) Uiso 0.35 1 d PD C 2
H5JB H -0.5218 -0.8532 0.9034 0.040 Uiso 0.35 1 calc PR C 2
C4JA C -0.5158(9) -0.8675(9) 0.8126(7) 0.034(5) Uiso 0.35 1 d PD C 2
H4JB H -0.4707 -0.8714 0.8170 0.041 Uiso 0.35 1 calc PR C 2
C3JA C -0.56177(14) -0.87432(14) 0.75357(12) 0.0481(6) Uani 0.35 1 d PD C 2
H3JB H -0.5538 -0.8864 0.7128 0.058 Uiso 0.35 1 calc PR C 2
C2JA C -0.6203(8) -0.8605(8) 0.7649(6) 0.024(5) Uiso 0.35 1 d PD C 2
C2P C -0.8573(5) -1.1145(6) 0.2357(5) 0.024(3) Uiso 0.50 1 d PD D 1
C3P C -0.92458(16) -1.11764(16) 0.24123(16) 0.0541(8) Uani 0.50 1 d PD D 1
H3PA H -0.9271 -1.0845 0.2784 0.065 Uiso 0.50 1 calc PR D 1
C4P C -0.9877(7) -1.1740(6) 0.1871(6) 0.039(3) Uiso 0.50 1 d PD D 1
H4PA H -1.0383 -1.1854 0.1837 0.047 Uiso 0.50 1 calc PR D 1
C5P C -0.9680(6) -1.2106(7) 0.1400(6) 0.037(3) Uiso 0.50 1 d PD D 1
H5PA H -1.0047 -1.2507 0.0994 0.044 Uiso 0.50 1 calc PR D 1
S4 S -0.8730(3) -1.1805(2) 0.1577(2) 0.047(2) Uani 0.50 1 d PD D 1
S4A S -0.92458(16) -1.11764(16) 0.24123(16) 0.0541(8) Uani 0.50 1 d PD D 2
C2PA C -0.8463(5) -1.1165(6) 0.2256(5) 0.024(3) Uiso 0.50 1 d PD D 2
C3PA C -0.8644(8) -1.1697(7) 0.1635(7) 0.035(8) Uiso 0.50 1 d PD D 2
H3PB H -0.8282 -1.1774 0.1462 0.042 Uiso 0.50 1 calc PR D 2
C4PA C -0.9442(7) -1.2116(7) 0.1284(7) 0.044(3) Uiso 0.50 1 d PD D 2
H4PB H -0.9675 -1.2502 0.0847 0.053 Uiso 0.50 1 calc PR D 2
C5PA C -0.9815(7) -1.1896(7) 0.1647(6) 0.041(3) Uiso 0.50 1 d PD D 2
H5PB H -1.0351 -1.2118 0.1495 0.049 Uiso 0.50 1 calc PR D 2
C70 C 0.242(3) -0.169(2) 0.761(2) 0.111(16) Uiso 0.25 1 d PD E 1
H70A H 0.2586 -0.2023 0.7678 0.133 Uiso 0.25 1 calc PR E 1
H70B H 0.1933 -0.1985 0.7227 0.133 Uiso 0.25 1 calc PR E 1
Cl70 Cl 0.2146(8) -0.1282(7) 0.8411(7) 0.100(4) Uiso 0.25 1 d PD E 1
Cl71 Cl 0.3352(5) -0.0453(4) 0.7804(4) 0.0568(18) Uiso 0.25 1 d PD E 1
C71 C 0.3013(11) -0.1261(11) 0.7343(10) 0.025(4) Uiso 0.25 1 d PD E 1
H71A H 0.3418 -0.1400 0.7352 0.030 Uiso 0.25 1 calc PR E 1
H71B H 0.2750 -0.1376 0.6881 0.030 Uiso 0.25 1 calc PR E 1
Cl72 Cl 0.3514(4) -0.0058(4) 0.8915(4) 0.115(2) Uiso 0.50 1 d PD F 2
Cl73 Cl 0.1856(3) -0.1476(3) 0.8024(3) 0.0880(15) Uiso 0.50 1 d PD F 2
C72 C 0.3106(9) -0.0349(8) 0.8025(7) 0.058(4) Uiso 0.50 1 d PD F 2
H72A H 0.2829 -0.0087 0.7955 0.070 Uiso 0.50 1 calc PR F 2
H72B H 0.3516 -0.0234 0.7851 0.070 Uiso 0.50 1 calc PR F 2
C73 C 0.2536(12) -0.1195(12) 0.7625(12) 0.103(7) Uiso 0.50 1 d PD F 2
H73A H 0.2833 -0.1458 0.7604 0.124 Uiso 0.50 1 calc PR F 2
H73B H 0.2253 -0.1322 0.7164 0.124 Uiso 0.50 1 calc PR F 2
Cl81 Cl -0.6663(7) -0.1857(6) 0.9991(6) 0.090(3) Uiso 0.25 1 d PD G 3
Cl80 Cl -0.6626(7) -0.2848(7) 0.8521(7) 0.101(4) Uiso 0.25 1 d PD G 3
C80 C -0.7355(18) -0.274(2) 0.875(2) 0.087(12) Uiso 0.25 1 d PD G 3
H80A H -0.7698 -0.2795 0.8344 0.104 Uiso 0.25 1 calc PR G 3
H80B H -0.7629 -0.3172 0.8792 0.104 Uiso 0.25 1 calc PR G 3
C81 C -0.735(2) -0.215(3) 0.9305(14) 0.116(17) Uiso 0.25 1 d PD G 3
H80C H -0.7834 -0.2327 0.9366 0.139 Uiso 0.25 1 calc PR G 3
H80D H -0.7287 -0.1757 0.9194 0.139 Uiso 0.25 1 calc PR G 3

loop_
_atom_site_aniso_label
_atom_site_aniso_U_11
_atom_site_aniso_U_22
_atom_site_aniso_U_33
_atom_site_aniso_U_23
_atom_site_aniso_U_13
_atom_site_aniso_U_12
Ag1 0.0335(2) 0.0224(2) 0.0412(3) 0.01274(19) 0.0080(2) 0.00920(18)
Ag2 0.0406(3) 0.0508(3) 0.0597(3) 0.0383(3) 0.0227(2) 0.0153(2)
Ag3 0.0333(2) 0.0259(2) 0.0286(2) 0.01333(18) 0.01233(18) 0.00858(18)
Ag4 0.0364(2) 0.0244(2) 0.0496(3) 0.0120(2) 0.0112(2) 0.01610(19)
Ag5 0.0348(2) 0.0294(2) 0.0329(2) 0.01326(19) 0.00965(19) 0.01256(19)
P1 0.0228(6) 0.0217(6) 0.0195(7) 0.0082(5) 0.0063(5) 0.0079(5)
P2 0.0186(6) 0.0323(7) 0.0265(7) 0.0146(6) 0.0065(5) 0.0090(6)
P3 0.0225(6) 0.0191(6) 0.0190(6) 0.0055(5) 0.0069(5) 0.0064(5)
P4 0.0188(6) 0.0215(6) 0.0254(7) 0.0065(5) 0.0055(5) 0.0093(5)
O1 0.0268(19) 0.0276(19) 0.0175(18) 0.0081(15) 0.0084(15) 0.0143(16)
O2 0.0184(17) 0.037(2) 0.0207(19) 0.0118(17) 0.0062(14) 0.0111(16)
O3 0.0192(17) 0.0191(17) 0.0257(19) 0.0042(15) 0.0040(15) 0.0070(14)
O4 0.023(2) 0.037(2) 0.061(3) -0.009(2) 0.003(2) 0.0146(19)
O5 0.0267(19) 0.0255(19) 0.0241(19) 0.0105(16) 0.0049(15) 0.0124(16)
O6 0.038(2) 0.086(4) 0.043(3) 0.038(3) 0.025(2) 0.039(3)
O7 0.0206(17) 0.0243(18) 0.0164(18) 0.0038(15) 0.0064(14) 0.0053(15)
O8 0.0208(17) 0.0221(18) 0.0247(19) 0.0046(15) 0.0056(15) 0.0102(15)
O9 0.0182(17) 0.0268(19) 0.033(2) 0.0155(17) 0.0058(15) 0.0062(15)
O10 0.029(2) 0.073(3) 0.055(3) 0.044(3) 0.022(2) 0.024(2)
O11 0.0182(17) 0.0236(19) 0.028(2) 0.0037(16) 0.0005(15) 0.0045(15)
O12 0.032(2) 0.047(3) 0.041(3) -0.007(2) 0.009(2) 0.011(2)
C1A 0.028(3) 0.018(2) 0.023(3) 0.009(2) 0.011(2) 0.011(2)
C2A 0.020(2) 0.021(2) 0.024(3) 0.010(2) 0.007(2) 0.007(2)
C3A 0.023(3) 0.021(2) 0.022(3) 0.008(2) 0.004(2) 0.008(2)
C4A 0.023(2) 0.020(2) 0.022(3) 0.009(2) 0.007(2) 0.010(2)
C5A 0.017(2) 0.024(3) 0.023(3) 0.008(2) 0.004(2) 0.007(2)
C6A 0.024(3) 0.025(3) 0.016(2) 0.008(2) 0.004(2) 0.009(2)
C7A 0.019(2) 0.025(3) 0.020(3) 0.009(2) 0.007(2) 0.011(2)
C8A 0.025(3) 0.029(3) 0.021(3) 0.009(2) 0.009(2) 0.015(2)
C9A 0.041(3) 0.036(3) 0.034(3) 0.016(3) 0.020(3) 0.023(3)
C1Q 0.030(3) 0.032(3) 0.026(3) 0.005(2) 0.005(2) 0.017(2)
C2Q 0.058(4) 0.053(4) 0.047(4) 0.020(4) 0.027(4) 0.035(4)
C3Q 0.067(5) 0.061(5) 0.058(5) 0.019(4) 0.035(4) 0.047(4)
C4Q 0.066(5) 0.051(4) 0.064(5) 0.010(4) 0.010(4) 0.044(4)
C5Q 0.069(5) 0.046(4) 0.068(5) 0.030(4) 0.026(4) 0.036(4)
C6Q 0.050(4) 0.042(4) 0.056(4) 0.021(3) 0.023(3) 0.030(3)
C1E 0.024(3) 0.029(3) 0.027(3) 0.008(2) 0.010(2) 0.008(2)
C2E 0.050(4) 0.039(4) 0.051(4) 0.022(3) 0.029(3) 0.024(3)
C3E 0.059(5) 0.059(5) 0.072(5) 0.027(4) 0.043(4) 0.038(4)
C4E 0.061(5) 0.081(6) 0.057(5) 0.029(5) 0.040(4) 0.041(5)
C5E 0.046(4) 0.086(6) 0.053(5) 0.042(4) 0.033(4) 0.031(4)
C6E 0.031(3) 0.051(4) 0.039(4) 0.027(3) 0.015(3) 0.017(3)
C1F 0.025(3) 0.023(3) 0.017(2) 0.007(2) 0.007(2) 0.008(2)
C2F 0.033(3) 0.032(3) 0.054(4) 0.015(3) 0.005(3) 0.012(3)
C3F 0.035(3) 0.027(3) 0.061(5) 0.008(3) 0.007(3) 0.006(3)
C4F 0.030(3) 0.039(4) 0.039(4) 0.006(3) 0.003(3) 0.002(3)
C5F 0.032(3) 0.048(4) 0.069(5) 0.027(4) -0.004(3) 0.011(3)
C6F 0.031(3) 0.036(3) 0.042(4) 0.018(3) 0.004(3) 0.010(3)
C1G 0.022(3) 0.039(3) 0.024(3) 0.011(2) 0.010(2) 0.012(2)
C2G 0.038(3) 0.035(3) 0.033(3) 0.010(3) 0.012(3) 0.010(3)
C3G 0.046(4) 0.038(4) 0.048(4) 0.007(3) 0.016(3) 0.010(3)
C4G 0.035(4) 0.058(5) 0.042(4) 0.001(3) 0.013(3) 0.014(3)
C5G 0.051(5) 0.076(6) 0.034(4) 0.006(4) -0.004(3) 0.025(4)
C6G 0.047(4) 0.055(4) 0.038(4) 0.017(3) 0.002(3) 0.021(3)
C1H 0.022(3) 0.033(3) 0.029(3) 0.015(2) 0.006(2) 0.013(2)
C2H 0.025(3) 0.035(3) 0.042(4) 0.011(3) 0.010(3) 0.006(3)
C3H 0.039(4) 0.040(4) 0.043(4) 0.006(3) 0.017(3) 0.016(3)
C4H 0.034(3) 0.053(4) 0.037(4) 0.020(3) 0.017(3) 0.022(3)
C5H 0.030(3) 0.037(3) 0.038(3) 0.022(3) 0.015(3) 0.018(3)
C6H 0.026(3) 0.030(3) 0.037(3) 0.016(3) 0.013(2) 0.012(2)
C1B 0.020(2) 0.020(2) 0.024(3) 0.007(2) 0.008(2) 0.007(2)
C2B 0.018(2) 0.024(2) 0.018(2) 0.005(2) 0.0076(19) 0.010(2)
C3B 0.020(2) 0.021(2) 0.022(3) 0.011(2) 0.011(2) 0.009(2)
C4B 0.020(2) 0.025(3) 0.017(2) 0.005(2) 0.010(2) 0.009(2)
C5B 0.022(2) 0.027(3) 0.022(3) 0.013(2) 0.007(2) 0.013(2)
C6B 0.026(3) 0.019(2) 0.028(3) 0.010(2) 0.010(2) 0.009(2)
C7B 0.019(2) 0.021(2) 0.019(2) 0.005(2) 0.0084(19) 0.008(2)
C8B 0.024(3) 0.023(3) 0.029(3) 0.008(2) 0.008(2) 0.011(2)
C9B 0.032(3) 0.028(3) 0.031(3) 0.010(2) 0.013(2) 0.014(2)
C1R 0.028(3) 0.029(3) 0.030(3) 0.010(2) 0.010(2) 0.014(2)
C2R 0.035(3) 0.034(3) 0.035(3) 0.011(3) 0.009(3) 0.015(3)
C3R 0.050(4) 0.030(3) 0.056(4) 0.013(3) 0.023(3) 0.017(3)
C4R 0.069(5) 0.037(4) 0.075(6) 0.030(4) 0.037(4) 0.034(4)
C5R 0.077(6) 0.070(6) 0.065(5) 0.039(5) 0.020(5) 0.047(5)
C6R 0.051(4) 0.039(4) 0.040(4) 0.013(3) 0.004(3) 0.021(3)
C1I 0.024(3) 0.029(3) 0.028(3) 0.007(2) 0.008(2) 0.011(2)
C2I 0.023(3) 0.026(3) 0.028(3) 0.008(2) 0.008(2) 0.010(2)
C3I 0.021(3) 0.025(3) 0.035(3) 0.001(2) 0.003(2) 0.005(2)
C4I 0.031(3) 0.025(3) 0.036(3) 0.004(3) 0.004(3) 0.006(2)
C5I 0.022(3) 0.035(3) 0.040(4) 0.015(3) 0.003(2) 0.007(2)
S1 0.0241(7) 0.0335(8) 0.0402(9) 0.0101(7) 0.0098(6) 0.0122(6)
C1J 0.029(3) 0.035(3) 0.030(3) 0.019(3) 0.006(2) 0.006(2)
C1C 0.020(2) 0.016(2) 0.020(3) 0.006(2) 0.007(2) 0.0038(19)
C2C 0.016(2) 0.016(2) 0.023(3) 0.007(2) 0.0059(19) 0.0041(19)
C3C 0.018(2) 0.020(2) 0.022(3) 0.007(2) 0.006(2) 0.007(2)
C4C 0.018(2) 0.015(2) 0.019(2) 0.0031(19) 0.0074(19) 0.0042(19)
C5C 0.014(2) 0.018(2) 0.025(3) 0.006(2) 0.0061(19) 0.0069(19)
C6C 0.017(2) 0.022(2) 0.020(3) 0.006(2) 0.0026(19) 0.005(2)
C7C 0.020(2) 0.021(2) 0.018(2) 0.006(2) 0.007(2) 0.008(2)
C8C 0.019(2) 0.019(2) 0.022(3) 0.004(2) 0.008(2) 0.004(2)
C9C 0.031(3) 0.027(3) 0.029(3) 0.009(2) 0.019(2) 0.010(2)
C1S 0.029(3) 0.030(3) 0.024(3) 0.008(2) 0.012(2) 0.007(2)
C2S 0.040(4) 0.044(4) 0.049(4) 0.016(3) 0.027(3) 0.018(3)
C3S 0.052(4) 0.058(5) 0.068(5) 0.029(4) 0.039(4) 0.020(4)
C4S 0.068(5) 0.069(6) 0.054(5) 0.033(4) 0.036(4) 0.017(4)
C5S 0.069(5) 0.069(5) 0.058(5) 0.043(4) 0.027(4) 0.029(4)
C6S 0.041(4) 0.051(4) 0.043(4) 0.024(3) 0.019(3) 0.019(3)
C1K 0.031(3) 0.032(3) 0.020(3) 0.009(2) 0.009(2) 0.017(2)
C2K 0.039(3) 0.041(3) 0.036(3) 0.010(3) 0.023(3) 0.018(3)
C3K 0.040(4) 0.066(5) 0.049(4) 0.013(4) 0.028(3) 0.021(4)
C4K 0.057(4) 0.075(5) 0.033(4) 0.016(4) 0.024(3) 0.047(4)
C5K 0.063(5) 0.054(4) 0.031(3) 0.016(3) 0.019(3) 0.041(4)
C6K 0.042(3) 0.035(3) 0.027(3) 0.011(3) 0.012(3) 0.020(3)
C1L 0.032(3) 0.025(3) 0.023(3) 0.007(2) 0.008(2) 0.014(2)
C2L 0.025(3) 0.036(3) 0.043(4) 0.013(3) 0.005(3) 0.008(3)
C3L 0.037(4) 0.053(4) 0.055(5) 0.018(4) 0.000(3) 0.017(3)
C4L 0.060(5) 0.079(6) 0.049(5) 0.030(4) 0.006(4) 0.039(5)
C5L 0.059(5) 0.096(7) 0.074(6) 0.064(6) 0.021(4) 0.034(5)
C6L 0.039(4) 0.069(5) 0.058(5) 0.048(4) 0.014(3) 0.015(3)
C1M 0.028(3) 0.039(3) 0.024(3) 0.009(3) 0.008(2) 0.018(3)
C2M 0.038(3) 0.045(4) 0.029(3) 0.002(3) 0.004(3) 0.014(3)
C3M 0.060(5) 0.070(5) 0.028(4) 0.005(4) 0.000(3) 0.030(4)
C4M 0.073(6) 0.102(7) 0.035(4) 0.032(5) 0.025(4) 0.057(5)
C5M 0.068(5) 0.076(6) 0.060(5) 0.045(5) 0.033(4) 0.042(5)
C6M 0.037(3) 0.048(4) 0.040(4) 0.024(3) 0.011(3) 0.016(3)
C1N 0.018(2) 0.023(3) 0.029(3) 0.008(2) 0.005(2) 0.008(2)
C2N 0.039(3) 0.048(4) 0.046(4) 0.025(3) 0.022(3) 0.027(3)
C3N 0.053(4) 0.073(5) 0.053(4) 0.043(4) 0.034(4) 0.041(4)
C4N 0.036(3) 0.048(4) 0.033(3) 0.010(3) 0.016(3) 0.022(3)
C5N 0.026(3) 0.029(3) 0.036(3) 0.007(3) 0.012(2) 0.014(2)
C6N 0.022(3) 0.026(3) 0.039(3) 0.013(3) 0.011(2) 0.009(2)
C1D 0.022(2) 0.025(3) 0.026(3) 0.010(2) 0.011(2) 0.012(2)
C2D 0.020(2) 0.022(2) 0.017(2) 0.004(2) 0.0099(19) 0.008(2)
C3D 0.019(2) 0.021(2) 0.022(3) 0.005(2) 0.009(2) 0.007(2)
C4D 0.019(2) 0.024(2) 0.024(3) 0.009(2) 0.010(2) 0.012(2)
C5D 0.016(2) 0.024(3) 0.023(3) 0.005(2) 0.004(2) 0.006(2)
C6D 0.022(3) 0.018(2) 0.028(3) 0.009(2) 0.006(2) 0.003(2)
C7D 0.024(3) 0.026(3) 0.022(3) 0.009(2) 0.010(2) 0.014(2)
C8D 0.028(3) 0.031(3) 0.031(3) 0.016(3) 0.012(2) 0.011(2)
C9D 0.028(3) 0.037(3) 0.036(3) 0.020(3) 0.005(2) 0.011(3)
C1T 0.029(3) 0.041(3) 0.041(4) 0.024(3) 0.012(3) 0.018(3)
C2T 0.042(4) 0.034(3) 0.042(4) 0.022(3) 0.007(3) 0.011(3)
C3T 0.042(4) 0.037(3) 0.051(4) 0.025(3) 0.010(3) 0.013(3)
C4T 0.044(4) 0.042(4) 0.060(5) 0.033(4) 0.024(3) 0.024(3)
C5T 0.038(3) 0.056(4) 0.055(4) 0.038(4) 0.025(3) 0.026(3)
C6T 0.033(3) 0.050(4) 0.034(3) 0.022(3) 0.012(3) 0.018(3)
C1O 0.027(3) 0.028(3) 0.030(3) 0.011(2) 0.012(2) 0.011(2)
C2O 0.026(3) 0.023(3) 0.026(3) 0.009(2) 0.009(2) 0.011(2)
C3O 0.029(3) 0.030(3) 0.029(3) 0.011(2) 0.007(2) 0.015(2)
C4O 0.043(4) 0.051(4) 0.036(4) 0.025(3) 0.016(3) 0.023(3)
C5O 0.040(4) 0.045(4) 0.045(4) 0.021(3) 0.005(3) 0.020(3)
S3 0.0278(7) 0.0402(9) 0.0477(10) 0.0213(8) 0.0112(7) 0.0130(7)
C1P 0.028(3) 0.021(3) 0.031(3) 0.003(2) 0.000(2) 0.006(2)
S5 0.0339(8) 0.0347(8) 0.0426(9) 0.0197(7) 0.0058(7) 0.0107(7)
O13 0.093(5) 0.120(6) 0.083(5) 0.078(5) 0.036(4) 0.042(4)
O14 0.054(3) 0.072(4) 0.083(4) 0.029(3) 0.009(3) 0.039(3)
O15 0.058(3) 0.041(3) 0.071(4) 0.027(3) 0.004(3) 0.012(2)
C5 0.040(4) 0.047(4) 0.078(6) 0.024(4) 0.009(4) 0.015(3)
F1 0.095(4) 0.040(3) 0.149(6) 0.016(3) -0.053(4) 0.008(3)
F2 0.043(3) 0.090(4) 0.102(4) 0.038(3) 0.010(3) 0.031(3)
F3 0.103(4) 0.111(5) 0.051(3) 0.032(3) 0.017(3) 0.058(4)
S6 0.0363(8) 0.0275(7) 0.0323(8) 0.0145(6) 0.0121(6) 0.0105(6)
O16 0.051(3) 0.027(2) 0.032(2) 0.0090(18) 0.014(2) 0.017(2)
O17 0.037(2) 0.045(3) 0.061(3) 0.032(3) 0.013(2) 0.005(2)
O18 0.055(3) 0.037(2) 0.039(3) 0.021(2) 0.021(2) 0.025(2)
C6 0.038(3) 0.036(3) 0.037(4) 0.017(3) 0.013(3) 0.008(3)
F4 0.057(3) 0.057(3) 0.057(3) 0.034(2) 0.013(2) 0.025(2)
F5 0.068(3) 0.073(3) 0.037(2) 0.021(2) 0.028(2) 0.030(2)
F6 0.041(2) 0.047(2) 0.046(2) 0.0177(19) 0.0099(18) 0.0017(18)
S7 0.0296(7) 0.0271(7) 0.0285(7) 0.0083(6) 0.0006(6) 0.0062(6)
O19 0.032(2) 0.048(3) 0.057(3) 0.012(3) -0.014(2) 0.001(2)
O20 0.041(2) 0.034(2) 0.038(3) 0.017(2) 0.006(2) 0.011(2)
O21 0.040(2) 0.031(2) 0.029(2) 0.0106(18) 0.0048(18) 0.0124(19)
C7 0.086(6) 0.049(4) 0.036(4) 0.015(3) 0.021(4) 0.038(4)
F7 0.146(5) 0.068(3) 0.064(3) 0.010(3) 0.049(4) 0.060(4)
F8 0.124(5) 0.106(4) 0.045(3) 0.048(3) 0.038(3) 0.069(4)
F9 0.061(3) 0.093(4) 0.077(3) 0.045(3) 0.043(3) 0.038(3)
S8 0.0291(7) 0.0243(6) 0.0229(7) 0.0091(5) 0.0043(5) 0.0072(5)
O22 0.047(3) 0.035(2) 0.033(2) 0.0075(19) 0.003(2) 0.022(2)
O23 0.033(2) 0.042(2) 0.028(2) 0.0121(19) 0.0096(18) 0.0089(19)
O24 0.040(2) 0.026(2) 0.038(2) 0.0110(19) 0.0115(19) 0.0036(18)
C8 0.041(3) 0.033(3) 0.029(3) 0.010(3) 0.004(3) 0.015(3)
F10 0.069(3) 0.053(2) 0.044(2) 0.012(2) -0.008(2) 0.038(2)
F11 0.042(2) 0.0300(19) 0.049(2) 0.0053(17) -0.0078(18) 0.0036(17)
F12 0.068(3) 0.086(3) 0.025(2) 0.016(2) 0.013(2) 0.026(3)
S9 0.0430(9) 0.0460(10) 0.0423(10) 0.0085(8) 0.0157(8) 0.0139(8)
O25 0.074(4) 0.088(4) 0.031(3) 0.014(3) 0.011(3) 0.029(3)
O26 0.046(3) 0.052(3) 0.083(4) 0.016(3) 0.037(3) 0.013(3)
O27 0.050(3) 0.038(3) 0.048(3) 0.013(2) 0.019(2) 0.019(2)
C9 0.079(6) 0.059(5) 0.082(7) 0.028(5) 0.047(5) 0.031(5)
F13 0.146(6) 0.127(5) 0.090(4) 0.073(4) 0.065(4) 0.096(5)
F14 0.058(3) 0.081(4) 0.144(6) 0.036(4) 0.056(4) 0.031(3)
F15 0.134(5) 0.055(3) 0.149(6) 0.015(4) 0.098(5) 0.043(4)
O28 0.037(2) 0.030(2) 0.038(2) 0.0172(19) 0.0106(19) 0.0105(18)
O29 0.029(2) 0.0232(19) 0.030(2) 0.0073(16) 0.0108(16) 0.0113(16)
O30 0.039(2) 0.0219(19) 0.033(2) 0.0119(17) 0.0094(18) 0.0112(17)
O31 0.039(2) 0.029(2) 0.035(2) 0.0151(19) 0.0107(19) 0.0101(19)
C10 0.067(5) 0.057(5) 0.056(5) 0.024(4) 0.031(4) 0.036(4)
C11 0.052(4) 0.052(4) 0.053(5) 0.024(4) 0.015(4) 0.020(4)
Cl10 0.0640(13) 0.0738(15) 0.0795(16) 0.0148(12) 0.0351(12) 0.0331(12)
Cl11 0.0516(10) 0.0507(10) 0.0541(11) 0.0296(9) 0.0152(8) 0.0165(8)
Cl20 0.134(3) 0.148(3) 0.086(2) 0.071(2) 0.0638(19) 0.088(2)
Cl21 0.089(2) 0.088(2) 0.101(2) -0.0249(17) 0.0243(17) 0.0121(16)
Cl30 0.164(4) 0.153(4) 0.199(5) 0.097(4) 0.090(4) 0.092(3)
Cl31 0.0763(18) 0.193(4) 0.099(2) 0.083(3) 0.0354(16) 0.069(2)
Cl40 0.093(2) 0.191(4) 0.097(3) 0.047(3) 0.0064(19) 0.045(3)
Cl41 0.086(2) 0.173(4) 0.086(2) 0.069(2) 0.0056(16) 0.039(2)
Cl50 0.073(3) 0.105(4) 0.159(6) 0.080(4) 0.063(3) 0.070(3)
Cl51 0.090(3) 0.069(2) 0.0439(19) 0.0338(18) 0.0369(19) 0.063(2)
Cl60 0.051(2) 0.079(3) 0.061(2) 0.039(2) 0.0323(18) 0.051(2)
S2 0.0504(14) 0.0538(14) 0.0418(13) 0.0216(11) 0.0125(11) 0.0292(12)
S2A 0.044(4) 0.066(6) 0.026(3) 0.029(4) 0.010(2) 0.022(3)
C3JA 0.0504(14) 0.0538(14) 0.0418(13) 0.0216(11) 0.0125(11) 0.0292(12)
C3P 0.0382(15) 0.0473(16) 0.0552(19) 0.0178(14) 0.0075(13) 0.0097(13)
S4 0.053(3) 0.0216(19) 0.026(2) -0.0052(15) -0.0084(16) 0.0059(17)
S4A 0.0382(15) 0.0473(16) 0.0552(19) 0.0178(14) 0.0075(13) 0.0097(13)

loop_
_atom_type_symbol
_atom_type_description
_atom_type_scat_dispersion_real
_atom_type_scat_dispersion_imag
_atom_type_scat_source
C C 0.0033 0.0016 'International Tables Vol C Tables 4.2.6.8 and 6.1.1.4'
H H 0.0000 0.0000 'International Tables Vol C Tables 4.2.6.8 and 6.1.1.4'
O O 0.0106 0.0060 'International Tables Vol C Tables 4.2.6.8 and 6.1.1.4'
F F 0.0171 0.0103 'International Tables Vol C Tables 4.2.6.8 and 6.1.1.4'
P P 0.1023 0.0942 'International Tables Vol C Tables 4.2.6.8 and 6.1.1.4'
S S 0.1246 0.1234 'International Tables Vol C Tables 4.2.6.8 and 6.1.1.4'
Ag Ag -0.8971 1.1015 'International Tables Vol C Tables 4.2.6.8 and 6.1.1.4'
Cl Cl 0.1484 0.1585 'International Tables Vol C Tables 4.2.6.8 and 6.1.1.4'

loop_
_geom_angle_atom_site_label_1
_geom_angle_atom_site_label_2
_geom_angle_atom_site_label_3
_geom_angle
_geom_angle_site_symmetry_1
_geom_angle_site_symmetry_3
_geom_angle_publ_flag
P1 Ag1 O28 127.74(12) . . ?
P1 Ag1 O16 133.74(11) . . ?
O28 Ag1 O16 85.90(15) . . ?
P1 Ag1 O14 121.64(16) . . ?
O28 Ag1 O14 75.29(19) . . ?
O16 Ag1 O14 94.70(19) . . ?
O13 Ag2 P2 147.4(2) . . ?
O13 Ag2 O17 97.6(2) . . ?
P2 Ag2 O17 112.99(12) . . ?
P3 Ag3 O30 133.59(11) . . ?
P3 Ag3 O23 124.74(11) . . ?
O30 Ag3 O23 85.37(15) . . ?
P3 Ag3 O29 128.71(10) . . ?
O30 Ag3 O29 78.30(14) . . ?
O23 Ag3 O29 90.42(14) . . ?
O29 Ag4 P4 143.31(11) . . ?
O29 Ag4 O22 85.57(15) . . ?
P4 Ag4 O22 121.21(12) . . ?
O24 Ag5 C5T 113.05(15) 2_446 . ?
O24 Ag5 O30 99.85(14) 2_446 2_446 ?
C5T Ag5 O30 88.43(12) . 2_446 ?
O24 Ag5 O31 70.58(15) 2_446 . ?
C5T Ag5 O31 169.78(12) . . ?
O30 Ag5 O31 81.47(14) 2_446 . ?
O24 Ag5 C6T 130.01(13) 2_446 . ?
O30 Ag5 C6T 107.69(13) 2_446 . ?
O31 Ag5 C6T 152.92(12) . . ?
O1 P1 C1F 105.23(19) . . ?
O1 P1 C1E 97.39(19) . . ?
C1F P1 C1E 105.4(2) . . ?
O1 P1 Ag1 119.03(15) . . ?
C1F P1 Ag1 112.95(13) . . ?
C1E P1 Ag1 114.93(13) . . ?
O2 P2 C1G 104.1(2) . . ?
O2 P2 C1H 99.0(2) . . ?
C1G P2 C1H 104.47(19) . . ?
O2 P2 Ag2 114.61(15) . . ?
C1G P2 Ag2 119.18(15) . . ?
C1H P2 Ag2 113.11(14) . . ?
O7 P3 C1K 99.94(19) . . ?
O7 P3 C1L 104.1(2) . . ?
C1K P3 C1L 105.4(2) . . ?
O7 P3 Ag3 115.08(14) . . ?
C1K P3 Ag3 113.35(14) . . ?
C1L P3 Ag3 117.06(13) . . ?
O8 P4 C1N 101.13(19) . . ?
O8 P4 C1M 103.3(2) . . ?
C1N P4 C1M 105.9(2) . . ?
O8 P4 Ag4 110.79(15) . . ?
C1N P4 Ag4 115.93(13) . . ?
C1M P4 Ag4 117.77(15) . . ?
C1A O1 P1 123.1(3) . . ?
C5A O2 P2 122.8(3) . . ?
C1I O3 C1B 120.5(4) . . ?
C1J O5 C5B 116.5(4) . . ?
C1C O7 P3 120.5(3) . . ?
C5C O8 P4 119.6(3) . . ?
C1O O9 C1D 120.4(4) . . ?
C1P O11 C5D 116.9(4) . . ?
C6A C1A O1 119.9(4) . . ?
C6A C1A C2A 122.3(5) . . ?
O1 C1A C2A 117.6(5) . . ?
C1A C2A C3A 116.8(5) . . ?
C1A C2A C7D 122.4(5) . . ?
C3A C2A C7D 120.8(4) . . ?
C4A C3A C2A 123.3(5) . . ?
C3A C4A C5A 117.2(5) . . ?
C3A C4A C7A 123.3(5) . . ?
C5A C4A C7A 119.5(5) . . ?
C6A C5A C4A 122.0(5) . . ?
C6A C5A O2 121.7(4) . . ?
C4A C5A O2 116.2(5) . . ?
C1A C6A C5A 118.4(5) . . ?
C4A C7A C8A 111.0(4) . . ?
C4A C7A C2B 111.2(4) . . ?
C8A C7A C2B 115.1(4) . . ?
C7A C8A C9A 112.5(5) . . ?
C8A C9A C1Q 116.4(5) . . ?
C2Q C1Q C6Q 120.0 . . ?
C2Q C1Q C9A 117.9(3) . . ?
C6Q C1Q C9A 122.1(3) . . ?
C1Q C2Q C3Q 120.0 . . ?
C2Q C3Q C4Q 120.0 . . ?
C5Q C4Q C3Q 120.0 . . ?
C4Q C5Q C6Q 120.0 . . ?
C5Q C6Q C1Q 120.0 . . ?
C2E C1E C6E 120.0 . . ?
C2E C1E P1 121.6(2) . . ?
C6E C1E P1 118.3(2) . . ?
C3E C2E C1E 120.0 . . ?
C2E C3E C4E 120.0 . . ?
C3E C4E C5E 120.0 . . ?
C4E C5E C6E 120.0 . . ?
C5E C6E C1E 120.0 . . ?
C2F C1F C6F 120.0 . . ?
C2F C1F P1 122.0(2) . . ?
C6F C1F P1 118.0(2) . . ?
C1F C2F C3F 120.0 . . ?
C2F C3F C4F 120.0 . . ?
C3F C4F C5F 120.0 . . ?
C6F C5F C4F 120.0 . . ?
C5F C6F C1F 120.0 . . ?
C2G C1G C6G 120.0 . . ?
C2G C1G P2 121.3(2) . . ?
C6G C1G P2 118.4(2) . . ?
C3G C2G C1G 120.0 . . ?
C4G C3G C2G 120.0 . . ?
C3G C4G C5G 120.0 . . ?
C6G C5G C4G 120.0 . . ?
C5G C6G C1G 120.0 . . ?
C2H C1H C6H 120.0 . . ?
C2H C1H P2 117.1(2) . . ?
C6H C1H P2 122.9(2) . . ?
C3H C2H C1H 120.0 . . ?
C2H C3H C4H 120.0 . . ?
C5H C4H C3H 120.0 . . ?
C4H C5H C6H 120.0 . . ?
C5H C6H C1H 120.0 . . ?
C6B C1B C2B 122.3(5) . . ?
C6B C1B O3 120.8(4) . . ?
C2B C1B O3 116.5(4) . . ?
C1B C2B C3B 117.1(5) . . ?
C1B C2B C7A 119.2(4) . . ?
C3B C2B C7A 123.6(5) . . ?
C4B C3B C2B 123.4(5) . . ?
C3B C4B C5B 116.1(5) . . ?
C3B C4B C7B 124.2(5) . . ?
C5B C4B C7B 119.7(5) . . ?
C6B C5B C4B 123.2(5) . . ?
C6B C5B O5 117.0(4) . . ?
C4B C5B O5 119.6(4) . . ?
C5B C6B C1B 117.7(5) . . ?
C4B C7B C2C 110.7(4) . . ?
C4B C7B C8B 115.4(4) . . ?
C2C C7B C8B 110.9(4) . . ?
C9B C8B C7B 112.3(4) . . ?
C1R C9B C8B 112.9(4) . . ?
C2R C1R C6R 120.0 . . ?
C2R C1R C9B 119.9(3) . . ?
C6R C1R C9B 120.0(3) . . ?
C1R C2R C3R 120.0 . . ?
C4R C3R C2R 120.0 . . ?
C3R C4R C5R 120.0 . . ?
C6R C5R C4R 120.0 . . ?
C5R C6R C1R 120.0 . . ?
O4 C1I O3 123.9(5) . . ?
O4 C1I C2I 125.2(5) . . ?
O3 C1I C2I 110.9(5) . . ?
C3I C2I C1I 125.5(5) . . ?
C3I C2I S1 112.1(4) . . ?
C1I C2I S1 122.4(4) . . ?
C2I C3I C4I 110.7(5) . . ?
C5I C4I C3I 112.9(5) . . ?
C4I C5I S1 112.8(4) . . ?
C5I S1 C2I 91.5(3) . . ?
O6 C1J O5 124.7(5) . . ?
O6 C1J C2J 120.5(6) . . ?
O5 C1J C2J 114.8(6) . . ?
O6 C1J C2JA 133.2(7) . . ?
O5 C1J C2JA 102.2(6) . . ?
C2C C1C C6C 122.4(5) . . ?
C2C C1C O7 117.8(4) . . ?
C6C C1C O7 119.5(4) . . ?
C1C C2C C3C 116.8(5) . . ?
C1C C2C C7B 120.4(5) . . ?
C3C C2C C7B 122.8(4) . . ?
C4C C3C C2C 123.4(5) . . ?
C3C C4C C5C 116.6(5) . . ?
C3C C4C C7C 123.3(5) . . ?
C5C C4C C7C 120.1(4) . . ?
C6C C5C O8 121.0(4) . . ?
C6C C5C C4C 122.3(5) . . ?
O8 C5C C4C 116.7(4) . . ?
C5C C6C C1C 118.5(5) . . ?
C2D C7C C8C 113.7(4) . . ?
C2D C7C C4C 110.2(4) . . ?
C8C C7C C4C 111.3(4) . . ?
C7C C8C C9C 112.4(4) . . ?
C8C C9C C1S 115.5(4) . . ?
C2S C1S C6S 120.0 . . ?
C2S C1S C9C 119.5(3) . . ?
C6S C1S C9C 120.5(3) . . ?
C3S C2S C1S 120.0 . . ?
C4S C3S C2S 120.0 . . ?
C3S C4S C5S 120.0 . . ?
C6S C5S C4S 120.0 . . ?
C5S C6S C1S 120.0 . . ?
C2K C1K C6K 120.0 . . ?
C2K C1K P3 122.6(2) . . ?
C6K C1K P3 117.4(2) . . ?
C3K C2K C1K 120.0 . . ?
C2K C3K C4K 120.0 . . ?
C5K C4K C3K 120.0 . . ?
C6K C5K C4K 120.0 . . ?
C5K C6K C1K 120.0 . . ?
C2L C1L C6L 120.0 . . ?
C2L C1L P3 118.1(2) . . ?
C6L C1L P3 121.9(2) . . ?
C3L C2L C1L 120.0 . . ?
C4L C3L C2L 120.0 . . ?
C3L C4L C5L 120.0 . . ?
C6L C5L C4L 120.0 . . ?
C5L C6L C1L 120.0 . . ?
C2M C1M C6M 120.0 . . ?
C2M C1M P4 118.3(2) . . ?
C6M C1M P4 121.7(2) . . ?
C3M C2M C1M 120.0 . . ?
C2M C3M C4M 120.0 . . ?
C5M C4M C3M 120.0 . . ?
C6M C5M C4M 120.0 . . ?
C5M C6M C1M 120.0 . . ?
C2N C1N C6N 120.0 . . ?
C2N C1N P4 118.2(2) . . ?
C6N C1N P4 121.8(2) . . ?
C3N C2N C1N 120.0 . . ?
C2N C3N C4N 120.0 . . ?
C5N C4N C3N 120.0 . . ?
C4N C5N C6N 120.0 . . ?
C5N C6N C1N 120.0 . . ?
C6D C1D C2D 122.5(5) . . ?
C6D C1D O9 121.6(5) . . ?
C2D C1D O9 115.9(4) . . ?
C1D C2D C3D 116.6(5) . . ?
C1D C2D C7C 121.1(5) . . ?
C3D C2D C7C 122.4(4) . . ?
C4D C3D C2D 123.3(5) . . ?
C5D C4D C3D 116.4(5) . . ?
C5D C4D C7D 121.1(5) . . ?
C3D C4D C7D 122.5(5) . . ?
C6D C5D C4D 123.0(5) . . ?
C6D C5D O11 117.4(5) . . ?
C4D C5D O11 119.5(5) . . ?
C1D C6D C5D 118.3(5) . . ?
C4D C7D C8D 111.4(4) . . ?
C4D C7D C2A 110.8(4) . . ?
C8D C7D C2A 111.6(4) . . ?
C7D C8D C9D 114.6(5) . . ?
C1T C9D C8D 114.3(4) . . ?
C2T C1T C6T 120.0 . . ?
C2T C1T C9D 121.1(3) . . ?
C6T C1T C9D 118.8(3) . . ?
C1T C2T C3T 120.0 . . ?
C4T C3T C2T 120.0 . . ?
C3T C4T C5T 120.0 . . ?
C6T C5T C4T 120.0 . . ?
C6T C5T Ag5 82.10(17) . . ?
C4T C5T Ag5 95.81(19) . . ?
C5T C6T C1T 120.0 . . ?
C5T C6T Ag5 66.93(16) . . ?
C1T C6T Ag5 103.07(17) . . ?
O10 C1O O9 124.2(5) . . ?
O10 C1O C2O 125.1(5) . . ?
O9 C1O C2O 110.7(4) . . ?
C3O C2O C1O 124.7(5) . . ?
C3O C2O S3 112.5(4) . . ?
C1O C2O S3 122.7(4) . . ?
C2O C3O C4O 110.5(5) . . ?
C5O C4O C3O 112.5(6) . . ?
C4O C5O S3 113.1(5) . . ?
C5O S3 C2O 91.3(3) . . ?
O12 C1P O11 124.1(5) . . ?
O12 C1P C2PA 118.5(7) . . ?
O11 C1P C2PA 117.4(7) . . ?
O12 C1P C2P 131.8(6) . . ?
O11 C1P C2P 104.1(6) . . ?
O13 S5 O15 115.2(5) . . ?
O13 S5 O14 114.5(4) . . ?
O15 S5 O14 114.1(4) . . ?
O13 S5 C5 102.6(4) . . ?
O15 S5 C5 104.0(4) . . ?
O14 S5 C5 104.3(4) . . ?
S5 O13 Ag2 146.5(5) . . ?
S5 O14 Ag1 139.8(4) . . ?
F1 C5 F2 111.4(7) . . ?
F1 C5 F3 108.0(9) . . ?
F2 C5 F3 104.0(7) . . ?
F1 C5 S5 110.8(6) . . ?
F2 C5 S5 110.8(7) . . ?
F3 C5 S5 111.6(5) . . ?
O18 S6 O17 115.6(3) . . ?
O18 S6 O16 114.3(3) . . ?
O17 S6 O16 113.8(3) . . ?
O18 S6 C6 104.1(3) . . ?
O17 S6 C6 103.1(3) . . ?
O16 S6 C6 103.9(3) . . ?
S6 O16 Ag1 128.9(3) . . ?
S6 O17 Ag2 135.5(3) . . ?
F6 C6 F4 108.2(6) . . ?
F6 C6 F5 107.2(5) . . ?
F4 C6 F5 107.6(5) . . ?
F6 C6 S6 112.0(4) . . ?
F4 C6 S6 111.5(5) . . ?
F5 C6 S6 110.2(5) . . ?
O19 S7 O21 114.6(3) . . ?
O19 S7 O20 115.6(3) . . ?
O21 S7 O20 113.4(3) . . ?
O19 S7 C7 105.6(4) . . ?
O21 S7 C7 103.2(3) . . ?
O20 S7 C7 102.4(3) . . ?
F7 C7 F9 108.3(7) . . ?
F7 C7 F8 107.8(6) . . ?
F9 C7 F8 106.7(7) . . ?
F7 C7 S7 110.9(6) . . ?
F9 C7 S7 111.5(5) . . ?
F8 C7 S7 111.5(6) . . ?
O22 S8 O24 114.5(3) . . ?
O22 S8 O23 115.6(3) . . ?
O24 S8 O23 114.1(3) . . ?
O22 S8 C8 102.4(3) . . ?
O24 S8 C8 104.2(3) . . ?
O23 S8 C8 104.0(3) . . ?
S8 O22 Ag4 132.4(3) . . ?
S8 O23 Ag3 121.9(2) . . ?
S8 O24 Ag5 122.5(3) . 2_446 ?
F10 C8 F11 107.1(5) . . ?
F10 C8 F12 108.5(6) . . ?
F11 C8 F12 107.5(6) . . ?
F10 C8 S8 111.7(4) . . ?
F11 C8 S8 112.1(4) . . ?
F12 C8 S8 109.8(4) . . ?
O26 S9 O25 117.6(4) . . ?
O26 S9 O27 112.4(3) . . ?
O25 S9 O27 115.1(4) . . ?
O26 S9 C9 103.3(4) . . ?
O25 S9 C9 104.4(4) . . ?
O27 S9 C9 101.2(4) . . ?
F14 C9 F13 110.6(9) . . ?
F14 C9 F15 106.1(8) . . ?
F13 C9 F15 110.1(8) . . ?
F14 C9 S9 110.8(7) . . ?
F13 C9 S9 110.6(7) . . ?
F15 C9 S9 108.4(8) . . ?
Ag4 O29 Ag3 102.97(15) . . ?
Ag3 O30 Ag5 117.13(17) . 2_446 ?
C11 C10 Cl10 112.6(6) . . ?
C10 C11 Cl11 112.6(6) . . ?
C21 C20 Cl20 112.2(10) . . ?
C20 C21 Cl21 111.0(10) . . ?
C31 C30 Cl30 114.6(11) . . ?
C30 C31 Cl31 114.3(11) . . ?
C41 C40 Cl40 111.7(10) . . ?
C40 C41 Cl41 116.3(10) . . ?
C51 C50 Cl50 124.7(16) . . ?
C50 C51 Cl51 124.1(15) . . ?
C61A C60 Cl60 117.9(14) . . ?
C60 C61A Cl6A 126.8(15) . . ?
C3J C2J C1J 126.9(10) . . ?
C3J C2J S2 114.8(9) . . ?
C1J C2J S2 118.2(6) . . ?
C2J C3J C4J 108.0(14) . . ?
C5J C4J C3J 113.3(12) . . ?
C4J C5J S2 113.2(9) . . ?
C5J S2 C2J 90.7(5) . . ?
C5JA S2A C2JA 87.8(8) . . ?
C4JA C5JA S2A 114.9(12) . . ?
C1J C2JA S2A 109.3(8) . . ?
C3P C2P C1P 136.4(9) . . ?
C3P C2P S4 111.4(6) . . ?
C1P C2P S4 112.1(7) . . ?
C4P C3P C2P 113.3(8) . . ?
C5P C4P C3P 111.2(10) . . ?
C4P C5P S4 116.1(9) . . ?
C5P S4 C2P 87.9(7) . . ?
C3PA C2PA C1P 129.6(12) . . ?
C2PA C3PA C4PA 112.0(15) . . ?
C5PA C4PA C3PA 111.2(13) . . ?
C71 C70 Cl70 129(3) . . ?
Cl71 C71 C70 108(2) . . ?
C73 C72 Cl72 111.0(13) . . ?
C72 C73 Cl73 111.8(14) . . ?
C81 C80 Cl80 131(3) . . ?
C80 C81 Cl81 111(3) . . ?

loop_
_geom_bond_atom_site_label_1
_geom_bond_atom_site_label_2
_geom_bond_distance
_geom_bond_site_symmetry_2
_geom_bond_publ_flag
Ag1 P1 2.3570(16) . ?
Ag1 O28 2.379(4) . ?
Ag1 O16 2.424(4) . ?
Ag1 O14 2.439(5) . ?
Ag2 O13 2.204(6) . ?
Ag2 P2 2.3354(16) . ?
Ag2 O17 2.397(5) . ?
Ag3 P3 2.3317(15) . ?
Ag3 O30 2.349(4) . ?
Ag3 O23 2.389(4) . ?
Ag3 O29 2.472(4) . ?
Ag4 O29 2.233(4) . ?
Ag4 P4 2.3300(15) . ?
Ag4 O22 2.421(4) . ?
Ag5 O24 2.467(5) 2_446 ?
Ag5 C5T 2.485(5) . ?
Ag5 O30 2.535(4) 2_446 ?
Ag5 O31 2.586(4) . ?
Ag5 C6T 2.675(4) . ?
P1 O1 1.632(4) . ?
P1 C1F 1.807(3) . ?
P1 C1E 1.816(3) . ?
P2 O2 1.633(4) . ?
P2 C1G 1.807(3) . ?
P2 C1H 1.814(3) . ?
P3 O7 1.633(4) . ?
P3 C1K 1.802(3) . ?
P3 C1L 1.805(3) . ?
P4 O8 1.634(4) . ?
P4 C1N 1.804(3) . ?
P4 C1M 1.810(3) . ?
O1 C1A 1.391(6) . ?
O2 C5A 1.399(6) . ?
O3 C1I 1.358(7) . ?
O3 C1B 1.404(6) . ?
O4 C1I 1.200(7) . ?
O5 C1J 1.359(7) . ?
O5 C5B 1.412(6) . ?
O6 C1J 1.192(8) . ?
O7 C1C 1.398(6) . ?
O8 C5C 1.399(6) . ?
O9 C1O 1.369(7) . ?
O9 C1D 1.408(6) . ?
O10 C1O 1.194(7) . ?
O11 C1P 1.351(7) . ?
O11 C5D 1.410(6) . ?
O12 C1P 1.189(7) . ?
C1A C6A 1.390(7) . ?
C1A C2A 1.395(7) . ?
C2A C3A 1.398(7) . ?
C2A C7D 1.529(7) . ?
C3A C4A 1.389(7) . ?
C4A C5A 1.396(7) . ?
C4A C7A 1.522(7) . ?
C5A C6A 1.390(7) . ?
C7A C8A 1.529(7) . ?
C7A C2B 1.533(7) . ?
C8A C9A 1.532(8) . ?
C9A C1Q 1.534(7) . ?
C1Q C2Q 1.3900 . ?
C1Q C6Q 1.3900 . ?
C2Q C3Q 1.3900 . ?
C3Q C4Q 1.3900 . ?
C4Q C5Q 1.3900 . ?
C5Q C6Q 1.3900 . ?
C1E C2E 1.3900 . ?
C1E C6E 1.3900 . ?
C2E C3E 1.3900 . ?
C3E C4E 1.3900 . ?
C4E C5E 1.3900 . ?
C5E C6E 1.3900 . ?
C1F C2F 1.3900 . ?
C1F C6F 1.3900 . ?
C2F C3F 1.3900 . ?
C3F C4F 1.3900 . ?
C4F C5F 1.3900 . ?
C5F C6F 1.3900 . ?
C1G C2G 1.3900 . ?
C1G C6G 1.3900 . ?
C2G C3G 1.3900 . ?
C3G C4G 1.3900 . ?
C4G C5G 1.3900 . ?
C5G C6G 1.3900 . ?
C1H C2H 1.3900 . ?
C1H C6H 1.3900 . ?
C2H C3H 1.3900 . ?
C3H C4H 1.3900 . ?
C4H C5H 1.3900 . ?
C5H C6H 1.3900 . ?
C1B C6B 1.381(7) . ?
C1B C2B 1.383(7) . ?
C2B C3B 1.392(7) . ?
C3B C4B 1.384(7) . ?
C4B C5B 1.392(7) . ?
C4B C7B 1.521(7) . ?
C5B C6B 1.381(7) . ?
C7B C2C 1.532(7) . ?
C7B C8B 1.538(7) . ?
C8B C9B 1.528(8) . ?
C9B C1R 1.524(6) . ?
C1R C2R 1.3900 . ?
C1R C6R 1.3900 . ?
C2R C3R 1.3900 . ?
C3R C4R 1.3900 . ?
C4R C5R 1.3900 . ?
C5R C6R 1.3900 . ?
C1I C2I 1.466(7) . ?
C2I C3I 1.383(8) . ?
C2I S1 1.710(6) . ?
C3I C4I 1.432(8) . ?
C4I C5I 1.342(9) . ?
C5I S1 1.701(6) . ?
C1J C2J 1.481(9) . ?
C1J C2JA 1.558(12) . ?
C1C C2C 1.384(7) . ?
C1C C6C 1.390(7) . ?
C2C C3C 1.399(7) . ?
C3C C4C 1.391(7) . ?
C4C C5C 1.400(7) . ?
C4C C7C 1.527(7) . ?
C5C C6C 1.378(7) . ?
C7C C2D 1.524(7) . ?
C7C C8C 1.524(7) . ?
C8C C9C 1.526(7) . ?
C9C C1S 1.535(6) . ?
C1S C2S 1.3900 . ?
C1S C6S 1.3900 . ?
C2S C3S 1.3900 . ?
C3S C4S 1.3900 . ?
C4S C5S 1.3900 . ?
C5S C6S 1.3900 . ?
C1K C2K 1.3900 . ?
C1K C6K 1.3900 . ?
C2K C3K 1.3900 . ?
C3K C4K 1.3900 . ?
C4K C5K 1.3900 . ?
C5K C6K 1.3900 . ?
C1L C2L 1.3900 . ?
C1L C6L 1.3900 . ?
C2L C3L 1.3900 . ?
C3L C4L 1.3900 . ?
C4L C5L 1.3900 . ?
C5L C6L 1.3900 . ?
C1M C2M 1.3900 . ?
C1M C6M 1.3900 . ?
C2M C3M 1.3900 . ?
C3M C4M 1.3900 . ?
C4M C5M 1.3900 . ?
C5M C6M 1.3900 . ?
C1N C2N 1.3900 . ?
C1N C6N 1.3900 . ?
C2N C3N 1.3900 . ?
C3N C4N 1.3900 . ?
C4N C5N 1.3900 . ?
C5N C6N 1.3900 . ?
C1D C6D 1.380(7) . ?
C1D C2D 1.390(7) . ?
C2D C3D 1.399(7) . ?
C3D C4D 1.398(7) . ?
C4D C5D 1.383(7) . ?
C4D C7D 1.519(7) . ?
C5D C6D 1.381(8) . ?
C7D C8D 1.527(7) . ?
C8D C9D 1.533(8) . ?
C9D C1T 1.525(6) . ?
C1T C2T 1.3900 . ?
C1T C6T 1.3900 . ?
C2T C3T 1.3900 . ?
C3T C4T 1.3900 . ?
C4T C5T 1.3900 . ?
C5T C6T 1.3900 . ?
C1O C2O 1.460(8) . ?
C2O C3O 1.384(8) . ?
C2O S3 1.715(5) . ?
C3O C4O 1.431(8) . ?
C4O C5O 1.361(10) . ?
C5O S3 1.693(7) . ?
C1P C2PA 1.439(11) . ?
C1P C2P 1.522(11) . ?
S5 O13 1.402(7) . ?
S5 O15 1.433(5) . ?
S5 O14 1.443(6) . ?
S5 C5 1.821(8) . ?
C5 F1 1.285(9) . ?
C5 F2 1.313(10) . ?
C5 F3 1.335(11) . ?
S6 O18 1.433(5) . ?
S6 O17 1.436(5) . ?
S6 O16 1.459(5) . ?
S6 C6 1.823(7) . ?
C6 F6 1.317(7) . ?
C6 F4 1.327(8) . ?
C6 F5 1.330(8) . ?
S7 O19 1.429(5) . ?
S7 O21 1.444(4) . ?
S7 O20 1.445(5) . ?
S7 C7 1.804(9) . ?
C7 F7 1.325(9) . ?
C7 F9 1.325(10) . ?
C7 F8 1.345(9) . ?
S8 O22 1.438(5) . ?
S8 O24 1.439(4) . ?
S8 O23 1.443(5) . ?
S8 C8 1.826(6) . ?
O24 Ag5 2.467(5) 2_446 ?
C8 F10 1.317(8) . ?
C8 F11 1.318(7) . ?
C8 F12 1.324(8) . ?
S9 O26 1.446(5) . ?
S9 O25 1.451(6) . ?
S9 O27 1.451(5) . ?
S9 C9 1.815(11) . ?
C9 F14 1.311(10) . ?
C9 F13 1.312(11) . ?
C9 F15 1.370(11) . ?
O30 Ag5 2.535(4) 2_446 ?
C10 C11 1.495(10) . ?
C10 Cl10 1.766(8) . ?
C11 Cl11 1.783(7) . ?
C20 C21 1.424(14) . ?
C20 Cl20 1.821(13) . ?
C21 Cl21 1.718(13) . ?
C30 C31 1.413(14) . ?
C30 Cl30 1.736(13) . ?
C31 Cl31 1.733(11) . ?
C40 C41 1.412(13) . ?
C40 Cl40 1.728(11) . ?
C41 Cl41 1.780(12) . ?
C50 C51 1.423(16) . ?
C50 Cl50 1.673(15) . ?
C51 Cl51 1.697(13) . ?
C60 C61A 1.455(13) . ?
C60 Cl60 1.658(15) . ?
C61A Cl6A 1.762(16) . ?
C2J C3J 1.390(16) . ?
C2J S2 1.697(10) . ?
C3J C4J 1.440(16) . ?
C4J C5J 1.361(14) . ?
C5J S2 1.690(12) . ?
S2A C5JA 1.724(16) . ?
S2A C2JA 1.765(14) . ?
C5JA C4JA 1.373(17) . ?
C2P C3P 1.386(11) . ?
C2P S4 1.772(12) . ?
C3P C4P 1.384(12) . ?
C4P C5P 1.350(15) . ?
C5P S4 1.717(13) . ?
C2PA C3PA 1.380(17) . ?
C3PA C4PA 1.428(16) . ?
C4PA C5PA 1.332(15) . ?
C70 C71 1.63(3) . ?
C70 Cl70 2.04(4) . ?
Cl71 C71 1.55(2) . ?
Cl72 C72 1.833(14) . ?
Cl73 C73 1.861(16) . ?
C72 C73 1.61(2) . ?
Cl81 C81 1.625(19) . ?
Cl80 C80 1.742(19) . ?
C80 C81 1.49(2) . ?
